data_1574881
loop_
_publ_author_name
'Yonesato, Kentaro'
'Watanabe, Yota'
'Pascual-Borr&#xe0;s, Magda'
'Errington, R. John'
'Yamaguchi, Kazuya'
'Suzuki, Kosuke'

_publ_section_title
;
 Synthesis of a Keggin-type polyoxoselenidotungstate <i>via</i>
 site-selective oxygen-to-selenium substitution.
;
_journal_issue 29
_journal_name_full 'Chemical science'
_journal_page_first 13183
_journal_page_last 13188
_journal_paper_doi 10.1039/d5sc03340c
_journal_volume 16
_journal_year 2025
_chemical_formula_moiety '1(O28 Se12 Si W12), 4(C24 H20 P), 2(C2 H3 N)'
_chemical_formula_sum 'C100 H86 N2 O28 P4 Se12 Si W12'
_chemical_formula_weight 5069.39
_space_group_crystal_system triclinic
_space_group_IT_number 1
_space_group_name_Hall 'P 1'
_space_group_name_H-M_alt 'P 1'
_atom_sites_solution_hydrogens geom
_atom_sites_solution_primary dual
_audit_creation_date 2024-11-25
_audit_creation_method
;
Olex2 1.5
(compiled 2024.02.16 svn.r378c4104 for OlexSys, GUI svn.r6928)
;
_audit_update_record
;
2025-04-02 deposited with the CCDC.	2025-06-16 downloaded from the CCDC.
;
_cell_angle_alpha 68.0094(7)
_cell_angle_beta 68.5531(7)
_cell_angle_gamma 89.6202(6)
_cell_formula_units_Z 1
_cell_length_a 13.76778(10)
_cell_length_b 14.64503(10)
_cell_length_c 17.18784(13)
_cell_measurement_reflns_used 67479
_cell_measurement_temperature 100(2)
_cell_measurement_theta_max 21.7130
_cell_measurement_theta_min 0.9210
_cell_volume 2956.65(4)
_computing_cell_refinement 'CrysAlisPro 1.171.43.90 (Rigaku OD, 2023)'
_computing_data_collection 'RAPID AUTO'
_computing_data_reduction 'CrysAlisPro 1.171.43.90 (Rigaku OD, 2023)'
_computing_molecular_graphics 'Olex2 1.5 (Dolomanov et al., 2009)'
_computing_publication_material 'Olex2 1.5 (Dolomanov et al., 2009)'
_computing_structure_refinement 'SHELXL 2018/3 (Sheldrick, 2015)'
_computing_structure_solution 'SHELXT 2018/2 (Sheldrick, 2015)'
_diffrn_ambient_temperature 100(2)
_diffrn_detector 'PILATUS3 X CdTe 1M Hybrid Pixel Array Detector'
_diffrn_detector_area_resol_mean 5.8140
_diffrn_measured_fraction_theta_full 1.000
_diffrn_measured_fraction_theta_max 0.809
_diffrn_measurement_details
;
List of Runs (angles in degrees, time in seconds):

  # Type    Start    End  Width  t~exp~   \w     \q     \k     \f   Frames
#--------------------------------------------------------------------------
  1  \w      0.00 180.00   0.50    1.00    --    0.00  45.00   0.00  360
  2  \w      0.00 180.00   0.50    1.00    --    0.00  45.00 -90.00  360
  3  \w      0.00 180.00   0.50    1.00    --    0.00  45.00-180.00  360
  4  \w      0.00 180.00   0.50    1.00    --    0.00  45.00-270.00  360
;
_diffrn_measurement_device 'SPring-8 BL02B1'
_diffrn_measurement_device_type 'esperanto-CrysAlisPro-abstract goniometer imported esperanto images'
_diffrn_measurement_method '\w scans'
_diffrn_orient_matrix_type 'CrysAlisPro convention (1999,Acta A55,543-557)'
_diffrn_orient_matrix_UB_11 0.0254840000
_diffrn_orient_matrix_UB_12 0.0150024000
_diffrn_orient_matrix_UB_13 -0.0242459000
_diffrn_orient_matrix_UB_21 0.0181559000
_diffrn_orient_matrix_UB_22 0.0008256000
_diffrn_orient_matrix_UB_23 0.0143285000
_diffrn_orient_matrix_UB_31 0.0091586000
_diffrn_orient_matrix_UB_32 -0.0268476000
_diffrn_orient_matrix_UB_33 -0.0002072000
_diffrn_radiation_monochromator synchrotron
_diffrn_radiation_probe x-ray
_diffrn_radiation_type synchrotron
_diffrn_radiation_wavelength 0.413
_diffrn_reflns_av_R_equivalents 0.0279
_diffrn_reflns_av_unetI/netI 0.0278
_diffrn_reflns_Laue_measured_fraction_full 1.000
_diffrn_reflns_Laue_measured_fraction_max 0.809
_diffrn_reflns_limit_h_max 24
_diffrn_reflns_limit_h_min -24
_diffrn_reflns_limit_k_max 25
_diffrn_reflns_limit_k_min -25
_diffrn_reflns_limit_l_max 29
_diffrn_reflns_limit_l_min -30
_diffrn_reflns_number 155649
_diffrn_reflns_point_group_measured_fraction_full 0.984
_diffrn_reflns_point_group_measured_fraction_max 0.755
_diffrn_reflns_theta_full 14.347
_diffrn_reflns_theta_max 21.855
_diffrn_reflns_theta_min 0.807
_diffrn_source synchrotron
_exptl_absorpt_coefficient_mu 3.703
_exptl_absorpt_correction_T_max 1.00000
_exptl_absorpt_correction_T_min 0.75428
_exptl_absorpt_correction_type multi-scan
_exptl_absorpt_process_details
;
CrysAlisPro 1.171.43.90 (Rigaku Oxford Diffraction, 2023)
Empirical absorption correction using spherical harmonics,
implemented in SCALE3 ABSPACK scaling algorithm.
;
_exptl_crystal_colour orange
_exptl_crystal_colour_primary orange
_exptl_crystal_density_diffrn 2.847
_exptl_crystal_density_method 'Not measured'
_exptl_crystal_description plate
_exptl_crystal_F_000 2294
_exptl_crystal_size_max 0.08
_exptl_crystal_size_mid 0.05
_exptl_crystal_size_min 0.005
_refine_diff_density_max 1.836
_refine_diff_density_min -1.260
_refine_diff_density_rms 0.141
_refine_ls_abs_structure_details
;
 Refined as an inversion twin.
;
_refine_ls_abs_structure_Flack 0.385(12)
_refine_ls_extinction_method none
_refine_ls_goodness_of_fit_ref 1.041
_refine_ls_hydrogen_treatment constr
_refine_ls_matrix_type full
_refine_ls_number_parameters 1913
_refine_ls_number_reflns 54759
_refine_ls_number_restraints 33
_refine_ls_restrained_S_all 1.042
_refine_ls_R_factor_all 0.0234
_refine_ls_R_factor_gt 0.0217
_refine_ls_shift/su_max 0.004
_refine_ls_shift/su_mean 0.000
_refine_ls_structure_factor_coef Fsqd
_refine_ls_weighting_details 'w=1/[\s^2^(Fo^2^)+(0.0327P)^2^] where P=(Fo^2^+2Fc^2^)/3'
_refine_ls_weighting_scheme calc
_refine_ls_wR_factor_gt 0.0568
_refine_ls_wR_factor_ref 0.0574
_reflns_Friedel_coverage 0.866
_reflns_Friedel_fraction_full 0.968
_reflns_Friedel_fraction_max 0.701
_reflns_number_gt 51551
_reflns_number_total 54759
_reflns_threshold_expression 'I > 2\s(I)'
_cod_data_source_file d5sc03340c2.cif
_cod_data_source_block III-Si
_cod_depositor_comments 'Adding full bibliography for 1574880--1574881.cif.'
_cod_database_code 1574881
_shelx_shelxl_version_number 2018/3
_chemical_oxdiff_formula C64H144N4SiW12O28Se12
_shelx_space_group_comment
;
The symmetry employed for this shelxl refinement is uniquely defined
by the following loop, which should always be used as a source of
symmetry information in preference to the above space-group names.
They are only intended as comments.
;
_shelx_estimated_absorpt_t_max 0.982
_shelx_estimated_absorpt_t_min 0.756
_olex2_submission_special_instructions 'No special instructions were received'
_oxdiff_exptl_absorpt_empirical_details
;
Empirical correction (ABSPACK) includes:
- Absorption correction using spherical harmonics
- Frame scaling
- Detector area scaling
;
_oxdiff_exptl_absorpt_empirical_full_max 1.398
_oxdiff_exptl_absorpt_empirical_full_min 0.697

loop_
_space_group_symop_operation_xyz
'x, y, z'

loop_
_atom_site_label
_atom_site_type_symbol
_atom_site_fract_x
_atom_site_fract_y
_atom_site_fract_z
_atom_site_U_iso_or_equiv
_atom_site_adp_type
_atom_site_occupancy
_atom_site_site_symmetry_order
_atom_site_calc_flag
_atom_site_refinement_flags_posn
_atom_site_refinement_flags_adp
_atom_site_refinement_flags_occupancy
_atom_site_disorder_assembly
_atom_site_disorder_group
W1 W 0.18049(9) 0.17608(14) 0.29806(9) 0.01181(13) Uani 0.622(2) 1 d . . P A 1
W2 W 0.04761(14) -0.04506(13) 0.51487(10) 0.01210(16) Uani 0.622(2) 1 d . . P A 1
W3 W -0.1065(2) 0.0894(2) 0.3807(2) 0.0128(2) Uani 0.622(2) 1 d . . P A 1
W4 W 0.11336(9) 0.40400(9) 0.28568(8) 0.01318(13) Uani 0.622(2) 1 d . . P A 1
W5 W 0.26154(13) 0.29425(12) 0.40481(8) 0.01455(15) Uani 0.622(2) 1 d . . P A 1
W6 W 0.14348(16) 0.06648(12) 0.61690(13) 0.01363(17) Uani 0.622(2) 1 d . . P A 1
W7 W -0.11689(9) -0.01884(9) 0.70435(9) 0.01342(14) Uani 0.622(2) 1 d . . P A 1
W8 W -0.27821(12) 0.10180(12) 0.57386(7) 0.01436(15) Uani 0.622(2) 1 d . . P A 1
W9 W -0.17241(14) 0.31070(10) 0.38065(12) 0.01418(16) Uani 0.622(2) 1 d . . P A 1
W10 W -0.06601(17) 0.43313(19) 0.49324(15) 0.01315(19) Uani 0.622(2) 1 d . . P A 1
W11 W 0.07704(12) 0.30906(10) 0.61496(11) 0.0159(3) Uani 0.622(2) 1 d . . P A 1
W12 W -0.18828(13) 0.23119(9) 0.68887(10) 0.01195(13) Uani 0.622(2) 1 d . . P A 1
W21 W -0.2008(2) 0.21450(15) 0.69790(18) 0.0132(2) Uani 0.378(2) 1 d . . P A 2
W22 W -0.0726(3) 0.4376(3) 0.4831(3) 0.0152(4) Uani 0.378(2) 1 d . . P A 2
W23 W 0.07653(18) 0.30707(18) 0.61664(19) 0.0167(5) Uani 0.378(2) 1 d . . P A 2
W24 W -0.13669(15) -0.00841(15) 0.70904(16) 0.0155(3) Uani 0.378(2) 1 d . . P A 2
W25 W -0.2868(2) 0.1011(2) 0.59193(13) 0.0152(3) Uani 0.378(2) 1 d . . P A 2
W26 W -0.1654(2) 0.32903(17) 0.3788(2) 0.0163(3) Uani 0.378(2) 1 d . . P A 2
W27 W 0.09369(15) 0.41275(16) 0.29443(14) 0.0157(3) Uani 0.378(2) 1 d . . P A 2
W28 W 0.2576(2) 0.2924(2) 0.42262(13) 0.0161(3) Uani 0.378(2) 1 d . . P A 2
W29 W 0.1487(3) 0.0832(2) 0.6172(2) 0.0163(3) Uani 0.378(2) 1 d . . P A 2
W30 W 0.0446(3) -0.0360(2) 0.50177(17) 0.0144(3) Uani 0.378(2) 1 d . . P A 2
W31 W -0.0957(4) 0.0838(4) 0.3821(4) 0.0141(4) Uani 0.378(2) 1 d . . P A 2
W32 W 0.16212(15) 0.1681(3) 0.30892(17) 0.0138(3) Uani 0.378(2) 1 d . . P A 2
Se1 Se 0.27611(9) 0.12931(10) 0.18495(7) 0.01729(18) Uani 0.622(2) 1 d . . P A 1
Se2 Se 0.08662(8) -0.18449(7) 0.48937(9) 0.01983(19) Uani 0.622(2) 1 d . . P A 1
Se3 Se -0.13328(8) 0.00241(7) 0.30327(6) 0.0200(2) Uani 0.622(2) 1 d . . P A 1
Se4 Se 0.15744(13) 0.55079(8) 0.16178(8) 0.0221(2) Uani 0.622(2) 1 d . . P A 1
Se5 Se 0.43337(9) 0.33980(10) 0.37620(10) 0.0227(2) Uani 0.622(2) 1 d . . P A 1
Se6 Se 0.25973(9) 0.02186(11) 0.68580(7) 0.02059(19) Uani 0.622(2) 1 d . . P A 1
Se7 Se -0.21812(12) -0.14390(9) 0.84013(8) 0.0215(2) Uani 0.622(2) 1 d . . P A 1
Se8 Se -0.45323(9) 0.03666(10) 0.65494(10) 0.0233(2) Uani 0.622(2) 1 d . . P A 1
Se9 Se -0.25221(10) 0.41223(11) 0.29384(8) 0.0219(2) Uani 0.622(2) 1 d . . P A 1
Se10 Se -0.09871(9) 0.59180(7) 0.46636(10) 0.0219(2) Uani 0.622(2) 1 d . . P A 1
Se11 Se 0.15633(9) 0.36403(7) 0.68698(6) 0.0194(2) Uani 0.622(2) 1 d . . P A 1
Se12 Se -0.31873(9) 0.22633(11) 0.81940(7) 0.01957(19) Uani 0.622(2) 1 d . . P A 1
Se21 Se -0.29818(15) 0.26657(16) 0.81129(11) 0.0194(3) Uani 0.378(2) 1 d . . P A 2
Se22 Se -0.10910(14) 0.57945(12) 0.50709(16) 0.0206(3) Uani 0.378(2) 1 d . . P A 2
Se23 Se 0.11003(15) 0.39126(12) 0.69416(10) 0.0210(3) Uani 0.378(2) 1 d . . P A 2
Se24 Se -0.1793(2) -0.15716(16) 0.83378(16) 0.0256(4) Uani 0.378(2) 1 d . . P A 2
Se25 Se -0.45624(14) 0.05561(17) 0.61999(18) 0.0247(4) Uani 0.378(2) 1 d . . P A 2
Se26 Se -0.28222(16) 0.37328(19) 0.31068(13) 0.0226(3) Uani 0.378(2) 1 d . . P A 2
Se27 Se 0.1975(2) 0.53787(16) 0.15617(14) 0.0255(4) Uani 0.378(2) 1 d . . P A 2
Se28 Se 0.43051(16) 0.35718(17) 0.34269(19) 0.0255(4) Uani 0.378(2) 1 d . . P A 2
Se29 Se 0.22988(17) -0.01783(18) 0.70197(13) 0.0239(3) Uani 0.378(2) 1 d . . P A 2
Se30 Se 0.07545(14) -0.19716(12) 0.53038(17) 0.0233(3) Uani 0.378(2) 1 d . . P A 2
Se31 Se -0.17990(15) 0.03102(13) 0.31003(11) 0.0210(3) Uani 0.378(2) 1 d . . P A 2
Se32 Se 0.29606(15) 0.16966(18) 0.17712(12) 0.0224(3) Uani 0.378(2) 1 d . . P A 2
Si1A Si -0.0098(11) 0.1994(9) 0.4956(8) 0.0103(13) Uani 0.622(2) 1 d . . P A 1
O1A O 0.0969(4) 0.2484(4) 0.4048(4) 0.0123(9) Uani 0.622(2) 1 d . . P A 1
O2A O 0.0094(4) 0.0885(4) 0.5603(4) 0.0137(9) Uani 0.622(2) 1 d . . P A 1
O3A O -0.1057(4) 0.1798(4) 0.4677(4) 0.0147(10) Uani 0.622(2) 1 d . . P A 1
O4A O -0.0377(4) 0.2670(4) 0.5529(4) 0.0140(9) Uani 0.622(2) 1 d . . P A 1
O5A O 0.1456(6) 0.0586(5) 0.4049(4) 0.0152(11) Uani 0.622(2) 1 d . . P A 1
O6A O -0.0532(6) -0.0045(5) 0.4640(5) 0.0176(12) Uani 0.622(2) 1 d . . P A 1
O7A O 0.0369(5) 0.1485(5) 0.3119(4) 0.0130(10) Uani 0.622(2) 1 d . . P A 1
O8A O 0.1718(5) 0.3137(4) 0.2300(4) 0.0150(10) Uani 0.622(2) 1 d . . P A 1
O9A O 0.2864(5) 0.2249(4) 0.3240(4) 0.0164(10) Uani 0.622(2) 1 d . . P A 1
O10A O 0.1445(5) -0.0325(5) 0.5703(4) 0.0154(10) Uani 0.622(2) 1 d . . P A 1
O11A O -0.0594(5) -0.0978(5) 0.6337(4) 0.0156(10) Uani 0.622(2) 1 d . . P A 1
O12A O -0.2412(5) 0.0473(5) 0.4845(4) 0.0163(10) Uani 0.622(2) 1 d . . P A 1
O13A O -0.1519(5) 0.2104(4) 0.3298(4) 0.0161(10) Uani 0.622(2) 1 d . . P A 1
O14A O 0.2385(5) 0.4040(4) 0.3147(5) 0.0165(10) Uani 0.622(2) 1 d . . P A 1
O15A O 0.2292(5) 0.1626(5) 0.5014(4) 0.0158(10) Uani 0.622(2) 1 d . . P A 1
O16A O 0.0124(5) -0.0109(5) 0.7179(4) 0.0164(10) Uani 0.622(2) 1 d . . P A 1
O17A O -0.2111(5) 0.0133(5) 0.6399(5) 0.0149(10) Uani 0.622(2) 1 d . . P A 1
O18A O -0.2887(5) 0.2239(5) 0.4819(4) 0.0174(10) Uani 0.622(2) 1 d . . P A 1
O19A O -0.0226(5) 0.3575(5) 0.3048(4) 0.0172(10) Uani 0.622(2) 1 d . . P A 1
O20A O 0.0467(5) 0.4439(5) 0.3861(4) 0.0172(10) Uani 0.622(2) 1 d . . P A 1
O21A O 0.1842(5) 0.3354(5) 0.4980(4) 0.0152(10) Uani 0.622(2) 1 d . . P A 1
O22A O 0.0952(5) 0.1774(4) 0.6477(4) 0.0162(10) Uani 0.622(2) 1 d . . P A 1
O23A O -0.1479(5) 0.0980(4) 0.7245(5) 0.0163(10) Uani 0.622(2) 1 d . . P A 1
O24A O -0.2605(5) 0.1880(5) 0.6327(4) 0.0155(10) Uani 0.622(2) 1 d . . P A 1
O25A O -0.1530(5) 0.3812(5) 0.4468(4) 0.0167(10) Uani 0.622(2) 1 d . . P A 1
O26A O 0.0259(5) 0.4290(5) 0.5535(4) 0.0147(10) Uani 0.622(2) 1 d . . P A 1
O27A O -0.0676(5) 0.2706(5) 0.7065(4) 0.0136(10) Uani 0.622(2) 1 d . . P A 1
O28A O -0.1788(5) 0.3646(5) 0.6118(4) 0.0156(10) Uani 0.622(2) 1 d . . P A 1
Si1B Si -0.0136(18) 0.1934(15) 0.5016(14) 0.014(2) Uani 0.378(2) 1 d . . P A 2
O1B O -0.1207(8) 0.1460(8) 0.5911(6) 0.0166(17) Uani 0.378(2) 1 d . . P A 2
O2B O -0.0308(8) 0.3056(7) 0.4360(6) 0.0134(15) Uani 0.378(2) 1 d . . P A 2
O3B O 0.0837(8) 0.2135(7) 0.5286(6) 0.0138(15) Uani 0.378(2) 1 d . . P A 2
O4B O 0.0156(7) 0.1288(8) 0.4436(7) 0.0165(17) Uani 0.378(2) 1 d . . P A 2
O5B O -0.1700(8) 0.3362(8) 0.5929(8) 0.0160(18) Uani 0.378(2) 1 d . . P A 2
O6B O 0.0313(8) 0.4010(8) 0.5327(7) 0.0141(16) Uani 0.378(2) 1 d . . P A 2
O7B O -0.0591(9) 0.2448(9) 0.6854(7) 0.0177(19) Uani 0.378(2) 1 d . . P A 2
O8B O -0.1957(9) 0.0790(7) 0.7652(7) 0.0157(16) Uani 0.378(2) 1 d . . P A 2
O9B O -0.3097(8) 0.1705(8) 0.6733(7) 0.0153(16) Uani 0.378(2) 1 d . . P A 2
O10B O -0.1666(9) 0.4259(9) 0.4272(7) 0.0171(17) Uani 0.378(2) 1 d . . P A 2
O11B O 0.0377(9) 0.4927(8) 0.3629(7) 0.0173(18) Uani 0.378(2) 1 d . . P A 2
O12B O 0.2178(9) 0.3455(8) 0.5123(8) 0.0167(17) Uani 0.378(2) 1 d . . P A 2
O13B O 0.1309(9) 0.1849(8) 0.6664(7) 0.0171(17) Uani 0.378(2) 1 d . . P A 2
O14B O -0.2591(9) -0.0070(8) 0.6799(7) 0.0175(17) Uani 0.378(2) 1 d . . P A 2
O15B O -0.2486(8) 0.2356(8) 0.4929(7) 0.0149(17) Uani 0.378(2) 1 d . . P A 2
O16B O -0.0333(8) 0.4058(9) 0.2798(7) 0.0170(17) Uani 0.378(2) 1 d . . P A 2
O17B O 0.1907(10) 0.3828(8) 0.3559(7) 0.0192(19) Uani 0.378(2) 1 d . . P A 2
O18B O 0.2671(9) 0.1690(8) 0.5157(8) 0.0185(18) Uani 0.378(2) 1 d . . P A 2
O19B O -0.0006(8) 0.0353(8) 0.6925(7) 0.0160(16) Uani 0.378(2) 1 d . . P A 2
O20B O -0.0700(9) -0.0494(7) 0.6104(7) 0.0173(17) Uani 0.378(2) 1 d . . P A 2
O21B O -0.2061(9) 0.0599(7) 0.4980(7) 0.0155(16) Uani 0.378(2) 1 d . . P A 2
O22B O -0.1158(8) 0.2192(8) 0.3470(7) 0.0159(17) Uani 0.378(2) 1 d . . P A 2
O23B O 0.1255(8) 0.2963(8) 0.2732(7) 0.0163(17) Uani 0.378(2) 1 d . . P A 2
O24B O 0.2358(8) 0.2084(8) 0.3651(7) 0.0176(17) Uani 0.378(2) 1 d . . P A 2
O25B O 0.1276(8) 0.0124(9) 0.5511(7) 0.0185(18) Uani 0.378(2) 1 d . . P A 2
O26B O -0.0500(8) -0.0321(9) 0.4452(8) 0.0171(19) Uani 0.378(2) 1 d . . P A 2
O27B O 0.0421(9) 0.1249(8) 0.2909(8) 0.0157(18) Uani 0.378(2) 1 d . . P A 2
O28B O 0.1553(8) 0.0308(9) 0.3854(7) 0.0155(17) Uani 0.378(2) 1 d . . P A 2
P1 P -0.14317(14) 0.43041(13) 1.00194(12) 0.0271(3) Uani 1 1 d . . . . .
C111 C -0.2650(6) 0.3442(5) 1.0697(5) 0.0297(12) Uani 1 1 d . . . . .
C112 C -0.3479(7) 0.3568(8) 1.0436(6) 0.057(3) Uani 1 1 d . . . . .
H112 H -0.340514 0.405982 0.985965 0.069 Uiso 1 1 calc R U . . .
C113 C -0.4445(9) 0.2952(10) 1.1039(8) 0.075(3) Uani 1 1 d . U . . .
H113 H -0.500865 0.300295 1.083771 0.090 Uiso 1 1 calc R U . . .
C114 C -0.4617(6) 0.2297(6) 1.1881(6) 0.0408(16) Uani 1 1 d . . . . .
H114 H -0.530828 0.196611 1.229886 0.049 Uiso 1 1 calc R U . . .
C115 C -0.3755(7) 0.2110(6) 1.2134(5) 0.0395(16) Uani 1 1 d . . . . .
H115 H -0.383589 0.158896 1.269746 0.047 Uiso 1 1 calc R U . . .
C116 C -0.2778(6) 0.2695(6) 1.1550(5) 0.0398(16) Uani 1 1 d . . . . .
H116 H -0.219517 0.259075 1.172709 0.048 Uiso 1 1 calc R U . . .
C121 C -0.1494(6) 0.5238(5) 1.0475(5) 0.0344(14) Uani 1 1 d . . . . .
C122 C -0.0737(8) 0.5505(8) 1.0715(7) 0.051(2) Uani 1 1 d . . . . .
H122 H -0.013337 0.517589 1.066278 0.062 Uiso 1 1 calc R U . . .
C123 C -0.0838(12) 0.6231(11) 1.1027(10) 0.076(4) Uani 1 1 d . . . . .
H123 H -0.029892 0.640296 1.119058 0.091 Uiso 1 1 calc R U . . .
C124 C -0.1677(11) 0.6728(10) 1.1116(8) 0.069(3) Uani 1 1 d . . . . .
H124 H -0.171264 0.724864 1.132349 0.082 Uiso 1 1 calc R U . . .
C125 C -0.2500(10) 0.6466(8) 1.0897(8) 0.057(2) Uani 1 1 d . . . . .
H125 H -0.311231 0.678300 1.097672 0.069 Uiso 1 1 calc R U . . .
C126 C -0.2377(9) 0.5725(7) 1.0560(7) 0.051(2) Uani 1 1 d . . . . .
H126 H -0.290330 0.554847 1.038571 0.061 Uiso 1 1 calc R U . . .
C131 C -0.0317(6) 0.3681(5) 1.0059(4) 0.0278(11) Uani 1 1 d . . . . .
C132 C -0.0176(6) 0.3231(7) 1.0881(5) 0.0409(17) Uani 1 1 d . . . . .
H132 H -0.064383 0.329187 1.141876 0.049 Uiso 1 1 calc R U . . .
C133 C 0.0665(7) 0.2691(7) 1.0897(6) 0.0447(19) Uani 1 1 d . . . . .
H133 H 0.075963 0.237560 1.145287 0.054 Uiso 1 1 calc R U . . .
C134 C 0.1331(7) 0.2614(7) 1.0148(6) 0.0434(19) Uani 1 1 d . . . . .
H134 H 0.191123 0.226185 1.016211 0.052 Uiso 1 1 calc R U . . .
C135 C 0.1172(7) 0.3059(6) 0.9330(6) 0.0421(17) Uani 1 1 d . . . . .
H135 H 0.164018 0.298511 0.879936 0.051 Uiso 1 1 calc R U . . .
C136 C 0.0381(6) 0.3582(6) 0.9278(5) 0.0311(12) Uani 1 1 d . . . . .
H136 H 0.029475 0.388118 0.871685 0.037 Uiso 1 1 calc R U . . .
C141 C -0.1340(5) 0.4919(5) 0.8871(5) 0.0280(11) Uani 1 1 d . . . . .
C142 C -0.1415(7) 0.4364(6) 0.8378(5) 0.0363(15) Uani 1 1 d . . . . .
H142 H -0.152628 0.365669 0.865758 0.044 Uiso 1 1 calc R U . . .
C143 C -0.1328(7) 0.4839(6) 0.7494(5) 0.0392(16) Uani 1 1 d . . . . .
H143 H -0.138718 0.445721 0.716735 0.047 Uiso 1 1 calc R U . . .
C144 C -0.1152(7) 0.5882(7) 0.7069(6) 0.0417(17) Uani 1 1 d . . . . .
H144 H -0.109887 0.620418 0.645809 0.050 Uiso 1 1 calc R U . . .
C145 C -0.1057(6) 0.6441(6) 0.7534(5) 0.0393(16) Uani 1 1 d . . . . .
H145 H -0.093503 0.714790 0.724932 0.047 Uiso 1 1 calc R U . . .
C146 C -0.1143(6) 0.5952(5) 0.8429(5) 0.0357(14) Uani 1 1 d . . . . .
H146 H -0.106421 0.633568 0.874770 0.043 Uiso 1 1 calc R U . . .
P2 P 0.46782(12) 0.56647(11) 0.69089(11) 0.0224(3) Uani 1 1 d . . . . .
C211 C 0.5837(5) 0.6505(5) 0.6556(4) 0.0258(11) Uani 1 1 d . . . . .
C212 C 0.6500(6) 0.6964(5) 0.5629(5) 0.0313(12) Uani 1 1 d . . . . .
H212 H 0.639591 0.675362 0.520153 0.038 Uiso 1 1 calc R U . . .
C213 C 0.7310(5) 0.7731(5) 0.5336(5) 0.0313(13) Uani 1 1 d . . . . .
H213 H 0.774796 0.806240 0.470658 0.038 Uiso 1 1 calc R U . . .
C214 C 0.7469(5) 0.8003(6) 0.5977(6) 0.0357(15) Uani 1 1 d . . . . .
H214 H 0.801668 0.852923 0.578002 0.043 Uiso 1 1 calc R U . . .
C215 C 0.6842(6) 0.7521(7) 0.6900(6) 0.0405(17) Uani 1 1 d . . . . .
H215 H 0.699227 0.768766 0.733215 0.049 Uiso 1 1 calc R U . . .
C216 C 0.5995(6) 0.6795(6) 0.7191(5) 0.0380(16) Uani 1 1 d . . . . .
H216 H 0.552896 0.650099 0.781512 0.046 Uiso 1 1 calc R U . . .
C221 C 0.4203(5) 0.4922(5) 0.8111(4) 0.0251(10) Uani 1 1 d . . . . .
C222 C 0.4501(6) 0.3996(6) 0.8461(5) 0.0365(14) Uani 1 1 d . . . . .
H222 H 0.494378 0.372707 0.805651 0.044 Uiso 1 1 calc R U . . .
C223 C 0.4158(8) 0.3461(6) 0.9395(5) 0.0437(18) Uani 1 1 d . . . . .
H223 H 0.438183 0.283920 0.963332 0.052 Uiso 1 1 calc R U . . .
C224 C 0.3469(7) 0.3856(7) 0.9987(5) 0.0418(16) Uani 1 1 d . . . . .
H224 H 0.323035 0.349743 1.062848 0.050 Uiso 1 1 calc R U . . .
C225 C 0.3143(7) 0.4746(6) 0.9648(5) 0.0406(16) Uani 1 1 d . . . . .
H225 H 0.267827 0.500282 1.005270 0.049 Uiso 1 1 calc R U . . .
C226 C 0.3487(6) 0.5278(5) 0.8715(5) 0.0355(14) Uani 1 1 d . . . . .
H226 H 0.323696 0.588712 0.848301 0.043 Uiso 1 1 calc R U . . .
C231 C 0.4941(4) 0.4884(4) 0.6291(4) 0.0211(9) Uani 1 1 d . . . . .
C232 C 0.5842(5) 0.4404(5) 0.6200(4) 0.0235(10) Uani 1 1 d . . . . .
H232 H 0.634693 0.455108 0.640985 0.028 Uiso 1 1 calc R U . . .
C233 C 0.5988(5) 0.3723(5) 0.5808(4) 0.0251(10) Uani 1 1 d . . . . .
H233 H 0.657926 0.337780 0.577144 0.030 Uiso 1 1 calc R U . . .
C234 C 0.5267(5) 0.3535(5) 0.5462(4) 0.0280(11) Uani 1 1 d . . . . .
H234 H 0.537352 0.306869 0.518698 0.034 Uiso 1 1 calc R U . . .
C235 C 0.4401(6) 0.4033(6) 0.5524(5) 0.0327(13) Uani 1 1 d . . . . .
H235 H 0.391877 0.391337 0.528232 0.039 Uiso 1 1 calc R U . . .
C236 C 0.4234(5) 0.4704(5) 0.5938(4) 0.0256(11) Uani 1 1 d . . . . .
H236 H 0.363689 0.504150 0.597973 0.031 Uiso 1 1 calc R U . . .
C241 C 0.3648(5) 0.6365(4) 0.6735(5) 0.0259(11) Uani 1 1 d . . . . .
C242 C 0.3821(7) 0.7405(5) 0.6340(5) 0.0325(13) Uani 1 1 d . . . . .
H242 H 0.450973 0.775436 0.611851 0.039 Uiso 1 1 calc R U . . .
C243 C 0.2997(8) 0.7932(6) 0.6270(5) 0.044(2) Uani 1 1 d . . . . .
H243 H 0.312136 0.863919 0.600675 0.052 Uiso 1 1 calc R U . . .
C244 C 0.2009(8) 0.7440(7) 0.6575(6) 0.049(2) Uani 1 1 d . . . . .
H244 H 0.145564 0.781265 0.650767 0.059 Uiso 1 1 calc R U . . .
C245 C 0.1780(7) 0.6363(7) 0.7000(7) 0.0409(16) Uani 1 1 d . . . . .
H245 H 0.108973 0.601923 0.721691 0.049 Uiso 1 1 calc R U . . .
C246 C 0.2621(5) 0.5859(6) 0.7073(6) 0.0353(15) Uani 1 1 d . . . . .
H246 H 0.249874 0.515248 0.735962 0.042 Uiso 1 1 calc R U . . .
P3 P 0.50786(13) 0.82805(11) 0.30825(11) 0.0226(3) Uani 1 1 d . . . . .
C311 C 0.3923(6) 0.7432(5) 0.3442(5) 0.0290(12) Uani 1 1 d . . . . .
C312 C 0.3272(5) 0.6968(5) 0.4358(4) 0.0281(11) Uani 1 1 d . . . . .
H312 H 0.338134 0.715903 0.479415 0.034 Uiso 1 1 calc R U . . .
C313 C 0.2465(6) 0.6225(5) 0.4626(5) 0.0337(13) Uani 1 1 d . . . . .
H313 H 0.200591 0.591332 0.525149 0.040 Uiso 1 1 calc R U . . .
C314 C 0.2308(6) 0.5923(5) 0.3995(6) 0.0356(15) Uani 1 1 d . . . . .
H314 H 0.178025 0.537703 0.419645 0.043 Uiso 1 1 calc R U . . .
C315 C 0.2926(7) 0.6423(6) 0.3073(6) 0.0441(19) Uani 1 1 d . . . . .
H315 H 0.281073 0.623376 0.263850 0.053 Uiso 1 1 calc R U . . .
C316 C 0.3719(6) 0.7208(6) 0.2787(6) 0.0374(15) Uani 1 1 d . . . . .
H316 H 0.411496 0.758444 0.215575 0.045 Uiso 1 1 calc R U . . .
C321 C 0.6108(6) 0.7565(6) 0.3242(5) 0.0317(13) Uani 1 1 d . . . . .
C322 C 0.5896(7) 0.6537(5) 0.3654(5) 0.0373(16) Uani 1 1 d . . . . .
H322 H 0.519887 0.619501 0.389912 0.045 Uiso 1 1 calc R U . . .
C323 C 0.6760(10) 0.6009(7) 0.3699(6) 0.054(3) Uani 1 1 d . . . . .
H323 H 0.664007 0.530218 0.398370 0.065 Uiso 1 1 calc R U . . .
C324 C 0.7753(10) 0.6508(10) 0.3338(7) 0.064(3) Uani 1 1 d . . . . .
H324 H 0.832955 0.614803 0.333734 0.077 Uiso 1 1 calc R U . . .
C325 C 0.7921(7) 0.7481(8) 0.2992(7) 0.052(2) Uani 1 1 d . . . . .
H325 H 0.861643 0.781050 0.278081 0.062 Uiso 1 1 calc R U . . .
C326 C 0.7122(6) 0.8058(6) 0.2919(6) 0.0348(14) Uani 1 1 d . . . . .
H326 H 0.726744 0.876531 0.265616 0.042 Uiso 1 1 calc R U . . .
C331 C 0.4833(5) 0.9058(4) 0.3702(4) 0.0229(10) Uani 1 1 d . . . . .
C332 C 0.5542(5) 0.9227(5) 0.4065(4) 0.0242(10) Uani 1 1 d . . . . .
H332 H 0.612860 0.887572 0.403140 0.029 Uiso 1 1 calc R U . . .
C333 C 0.5391(5) 0.9906(5) 0.4473(4) 0.0260(11) Uani 1 1 d . . . . .
H333 H 0.587143 1.001961 0.471884 0.031 Uiso 1 1 calc R U . . .
C334 C 0.4524(5) 1.0419(5) 0.4516(4) 0.0282(12) Uani 1 1 d . . . . .
H334 H 0.442815 1.089789 0.477806 0.034 Uiso 1 1 calc R U . . .
C335 C 0.3805(5) 1.0236(5) 0.4182(4) 0.0249(10) Uani 1 1 d . . . . .
H335 H 0.320709 1.057304 0.423439 0.030 Uiso 1 1 calc R U . . .
C336 C 0.3954(5) 0.9558(4) 0.3766(4) 0.0241(10) Uani 1 1 d . . . . .
H336 H 0.346535 0.943792 0.353017 0.029 Uiso 1 1 calc R U . . .
C341 C 0.5543(6) 0.9008(5) 0.1889(5) 0.0301(12) Uani 1 1 d . . . . .
C342 C 0.6246(7) 0.8623(6) 0.1300(6) 0.0420(17) Uani 1 1 d . . . . .
H342 H 0.647545 0.800520 0.154399 0.050 Uiso 1 1 calc R U . . .
C343 C 0.6604(8) 0.9151(8) 0.0358(6) 0.049(2) Uani 1 1 d . . . . .
H343 H 0.708838 0.890072 -0.004213 0.058 Uiso 1 1 calc R U . . .
C344 C 0.6257(9) 1.0025(8) 0.0015(6) 0.053(2) Uani 1 1 d . . . . .
H344 H 0.649095 1.037982 -0.062633 0.064 Uiso 1 1 calc R U . . .
C345 C 0.5588(11) 1.0388(9) 0.0575(8) 0.067(3) Uani 1 1 d . . . . .
H345 H 0.537125 1.100741 0.031511 0.080 Uiso 1 1 calc R U . . .
C346 C 0.5190(7) 0.9895(6) 0.1532(5) 0.045(2) Uani 1 1 d . . . . .
H346 H 0.470038 1.015944 0.191601 0.054 Uiso 1 1 calc R U . . .
P4 P 1.11715(15) 0.96509(13) -0.00874(12) 0.0270(3) Uani 1 1 d . . . . .
C411 C 1.1076(5) 0.9024(5) 0.1070(5) 0.0287(11) Uani 1 1 d . . . . .
C412 C 1.0892(5) 0.7978(5) 0.1474(5) 0.0304(12) Uani 1 1 d . . . . .
H412 H 1.081981 0.760292 0.114604 0.037 Uiso 1 1 calc R U . . .
C413 C 1.0818(6) 0.7502(6) 0.2371(5) 0.0387(16) Uani 1 1 d . . . . .
H413 H 1.069221 0.679498 0.265640 0.046 Uiso 1 1 calc R U . . .
C414 C 1.0924(7) 0.8046(7) 0.2847(6) 0.0404(16) Uani 1 1 d . . . . .
H414 H 1.087380 0.770756 0.345518 0.048 Uiso 1 1 calc R U . . .
C415 C 1.1102(7) 0.9070(7) 0.2455(6) 0.0418(17) Uani 1 1 d . . . . .
H415 H 1.115507 0.943947 0.279289 0.050 Uiso 1 1 calc R U . . .
C416 C 1.1204(6) 0.9563(6) 0.1541(5) 0.0344(14) Uani 1 1 d . . . . .
H416 H 1.136257 1.026873 0.125079 0.041 Uiso 1 1 calc R U . . .
C421 C 1.2380(5) 1.0516(5) -0.0759(5) 0.0300(12) Uani 1 1 d . . . . .
C422 C 1.3250(7) 1.0320(7) -0.0516(6) 0.0466(18) Uani 1 1 d . . . . .
H422 H 1.316366 0.979971 0.004979 0.056 Uiso 1 1 calc R U . . .
C423 C 1.4240(6) 1.0884(7) -0.1098(7) 0.0490(19) Uani 1 1 d . . . . .
H423 H 1.483824 1.073968 -0.094848 0.059 Uiso 1 1 calc R U . . .
C424 C 1.4331(7) 1.1680(6) -0.1922(6) 0.048(2) Uani 1 1 d . . . . .
H424 H 1.498587 1.210685 -0.230628 0.057 Uiso 1 1 calc R U . . .
C425 C 1.3506(7) 1.1834(7) -0.2159(6) 0.0441(18) Uani 1 1 d . . . . .
H425 H 1.359405 1.234572 -0.273000 0.053 Uiso 1 1 calc R U . . .
C426 C 1.2522(6) 1.1265(6) -0.1594(5) 0.0370(14) Uani 1 1 d . . . . .
H426 H 1.194606 1.138789 -0.177885 0.044 Uiso 1 1 calc R U . . .
C431 C 1.0056(5) 1.0292(5) -0.0101(4) 0.0286(11) Uani 1 1 d . . . . .
C432 C 0.9361(7) 1.0359(5) 0.0689(5) 0.0335(14) Uani 1 1 d . . . . .
H432 H 0.945962 1.003975 0.124269 0.040 Uiso 1 1 calc R U . . .
C433 C 0.8515(6) 1.0892(5) 0.0679(5) 0.0337(13) Uani 1 1 d . . . . .
H433 H 0.803704 1.092917 0.122469 0.040 Uiso 1 1 calc R U . . .
C434 C 0.8382(7) 1.1358(6) -0.0119(6) 0.0366(14) Uani 1 1 d . . . . .
H434 H 0.782485 1.174287 -0.013237 0.044 Uiso 1 1 calc R U . . .
C435 C 0.9069(7) 1.1273(7) -0.0929(6) 0.048(2) Uani 1 1 d . . . . .
H435 H 0.896390 1.159195 -0.147914 0.058 Uiso 1 1 calc R U . . .
C436 C 0.9885(7) 1.0731(7) -0.0921(5) 0.0396(16) Uani 1 1 d . . . . .
H436 H 1.032890 1.064965 -0.145554 0.048 Uiso 1 1 calc R U . . .
C441 C 1.1241(7) 0.8744(6) -0.0566(5) 0.0357(14) Uani 1 1 d . . . . .
C442 C 1.0485(9) 0.8553(8) -0.0870(7) 0.053(2) Uani 1 1 d . . . . .
H442 H 0.989404 0.889989 -0.082542 0.063 Uiso 1 1 calc R U . . .
C443 C 1.0621(11) 0.7830(10) -0.1248(8) 0.070(3) Uani 1 1 d . . . . .
H443 H 1.014203 0.771216 -0.149333 0.084 Uiso 1 1 calc R U . . .
C444 C 1.1475(11) 0.7281(8) -0.1258(8) 0.068(3) Uani 1 1 d . . . . .
H444 H 1.156279 0.678251 -0.149656 0.082 Uiso 1 1 calc R U . . .
C445 C 1.2135(11) 0.7467(9) -0.0938(8) 0.067(3) Uani 1 1 d . . . . .
H445 H 1.267999 0.706812 -0.091794 0.080 Uiso 1 1 calc R U . . .
C446 C 1.2086(9) 0.8223(8) -0.0620(7) 0.052(2) Uani 1 1 d . . . . .
H446 H 1.262348 0.837510 -0.044521 0.062 Uiso 1 1 calc R U . . .
N1X N 0.5511(10) 0.5968(10) 0.9550(7) 0.083(3) Uani 1 1 d . . . . .
C1X C 0.4506(13) 0.5247(14) 1.1343(10) 0.107(5) Uani 1 1 d . U . . .
H1XA H 0.403210 0.569305 1.153523 0.160 Uiso 1 1 calc R U . . .
H1XB H 0.501327 0.514028 1.163543 0.160 Uiso 1 1 calc R U . . .
H1XC H 0.409285 0.460693 1.152222 0.160 Uiso 1 1 calc R U . . .
C2X C 0.5089(10) 0.5707(10) 1.0328(10) 0.075(3) Uani 1 1 d . . . . .
N2Y N 0.4161(12) 0.7850(12) 1.0535(10) 0.103(4) Uani 1 1 d . U . . .
C3Y C 0.5014(13) 0.8381(14) 0.8793(10) 0.105(4) Uani 1 1 d . U . . .
H3YA H 0.451982 0.872200 0.853489 0.157 Uiso 1 1 calc R U . . .
H3YB H 0.510760 0.776313 0.869575 0.157 Uiso 1 1 calc R U . . .
H3YC H 0.569649 0.881472 0.849438 0.157 Uiso 1 1 calc R U . . .
C4Y C 0.4624(13) 0.8164(14) 0.9701(10) 0.091(4) Uani 1 1 d . U . . .

loop_
_atom_site_aniso_label
_atom_site_aniso_U_11
_atom_site_aniso_U_22
_atom_site_aniso_U_33
_atom_site_aniso_U_23
_atom_site_aniso_U_13
_atom_site_aniso_U_12
W1 0.0093(3) 0.0163(3) 0.0089(3) -0.0061(3) -0.0014(3) 0.0032(3)
W2 0.0158(2) 0.0091(3) 0.0098(3) -0.0023(2) -0.0048(2) 0.0020(2)
W3 0.0144(5) 0.0126(3) 0.0131(2) -0.0060(2) -0.0065(3) 0.0019(3)
W4 0.0151(4) 0.0124(2) 0.0095(2) -0.00417(15) -0.0022(2) 0.0008(2)
W5 0.0152(2) 0.01522(19) 0.0133(4) -0.0056(3) -0.0057(3) 0.00079(13)
W6 0.0156(2) 0.0153(4) 0.0126(2) -0.0071(3) -0.00675(17) 0.0047(3)
W7 0.0154(4) 0.0122(3) 0.01148(18) -0.00349(16) -0.0052(2) 0.0015(2)
W8 0.0124(3) 0.01631(19) 0.0131(4) -0.0066(3) -0.0027(3) 0.00117(17)
W9 0.0153(2) 0.0156(4) 0.0131(2) -0.0059(3) -0.00695(18) 0.0047(3)
W10 0.0147(2) 0.0124(3) 0.0141(4) -0.0062(3) -0.0064(3) 0.0025(2)
W11 0.0232(5) 0.0118(3) 0.0129(5) -0.0066(3) -0.0057(3) 0.0044(3)
W12 0.0151(3) 0.0091(3) 0.0112(3) -0.0038(3) -0.0050(3) 0.0011(3)
W21 0.0188(6) 0.0065(5) 0.0112(5) -0.0023(4) -0.0038(4) 0.0000(4)
W22 0.0203(6) 0.0138(4) 0.0146(7) -0.0070(5) -0.0089(4) 0.0058(4)
W23 0.0145(6) 0.0220(7) 0.0136(8) -0.0063(5) -0.0061(5) -0.0084(4)
W24 0.0175(7) 0.0122(4) 0.0140(4) -0.0024(3) -0.0061(5) 0.0024(3)
W25 0.0107(4) 0.0182(3) 0.0144(6) -0.0079(5) -0.0011(5) 0.0000(2)
W26 0.0193(5) 0.0163(7) 0.0150(4) -0.0058(5) -0.0088(3) 0.0043(5)
W27 0.0163(6) 0.0162(5) 0.0094(4) -0.0045(3) 0.0001(4) 0.0005(4)
W28 0.0131(4) 0.0193(4) 0.0172(7) -0.0080(5) -0.0066(5) 0.0002(3)
W29 0.0192(5) 0.0183(8) 0.0159(4) -0.0087(5) -0.0099(3) 0.0061(6)
W30 0.0218(4) 0.0102(5) 0.0105(6) -0.0029(4) -0.0070(4) 0.0060(3)
W31 0.0147(8) 0.0165(6) 0.0142(4) -0.0070(4) -0.0080(4) 0.0044(4)
W32 0.0083(5) 0.0203(6) 0.0085(5) -0.0064(4) 0.0018(4) 0.0043(5)
Se1 0.0190(4) 0.0192(5) 0.0139(3) -0.0087(4) -0.0046(3) 0.0050(3)
Se2 0.0288(4) 0.0145(4) 0.0181(5) -0.0088(4) -0.0092(4) 0.0066(3)
Se3 0.0230(5) 0.0221(4) 0.0192(4) -0.0120(3) -0.0088(3) 0.0005(3)
Se4 0.0317(6) 0.0128(4) 0.0149(4) -0.0014(3) -0.0060(5) 0.0022(4)
Se5 0.0150(4) 0.0315(6) 0.0229(5) -0.0128(5) -0.0066(4) -0.0019(3)
Se6 0.0202(4) 0.0255(5) 0.0186(4) -0.0082(4) -0.0111(3) 0.0065(4)
Se7 0.0271(6) 0.0161(4) 0.0118(4) -0.0016(3) -0.0016(4) -0.0022(4)
Se8 0.0143(4) 0.0316(5) 0.0216(5) -0.0123(5) -0.0027(4) -0.0020(3)
Se9 0.0255(5) 0.0226(5) 0.0209(4) -0.0076(4) -0.0140(4) 0.0099(4)
Se10 0.0312(5) 0.0137(4) 0.0210(5) -0.0064(4) -0.0109(4) 0.0075(3)
Se11 0.0208(5) 0.0220(4) 0.0194(4) -0.0103(3) -0.0100(3) 0.0000(4)
Se12 0.0171(4) 0.0248(5) 0.0150(4) -0.0091(4) -0.0031(3) 0.0046(4)
Se21 0.0228(7) 0.0199(8) 0.0155(6) -0.0090(6) -0.0057(5) 0.0039(6)
Se22 0.0303(8) 0.0141(6) 0.0186(8) -0.0070(6) -0.0105(7) 0.0061(5)
Se23 0.0224(8) 0.0251(7) 0.0201(6) -0.0138(5) -0.0083(5) 0.0022(6)
Se24 0.0337(11) 0.0180(7) 0.0185(7) -0.0030(6) -0.0075(9) 0.0036(7)
Se25 0.0164(6) 0.0365(10) 0.0243(9) -0.0175(8) -0.0057(7) 0.0005(6)
Se26 0.0227(8) 0.0290(10) 0.0200(7) -0.0098(7) -0.0125(6) 0.0092(7)
Se27 0.0300(10) 0.0206(8) 0.0171(7) -0.0039(6) -0.0036(8) 0.0014(7)
Se28 0.0163(7) 0.0316(9) 0.0274(10) -0.0144(9) -0.0045(7) -0.0007(6)
Se29 0.0271(8) 0.0252(9) 0.0224(7) -0.0080(7) -0.0145(7) 0.0104(7)
Se30 0.0309(8) 0.0144(6) 0.0254(9) -0.0087(6) -0.0113(7) 0.0076(5)
Se31 0.0225(8) 0.0239(7) 0.0214(6) -0.0125(5) -0.0104(6) 0.0021(6)
Se32 0.0209(7) 0.0265(9) 0.0175(7) -0.0101(7) -0.0037(5) 0.0034(6)
Si1A 0.015(2) 0.009(2) 0.009(2) -0.0061(18) -0.0037(16) 0.0000(15)
O1A 0.015(2) 0.010(2) 0.011(2) -0.0049(17) -0.0041(18) -0.0001(17)
O2A 0.013(2) 0.013(2) 0.015(2) -0.0069(19) -0.0044(18) 0.0026(17)
O3A 0.012(2) 0.016(2) 0.017(2) -0.007(2) -0.0058(19) 0.0004(18)
O4A 0.014(2) 0.014(2) 0.010(2) -0.0031(18) -0.0026(18) 0.0009(18)
O5A 0.022(3) 0.014(3) 0.008(2) -0.004(2) -0.005(2) 0.002(2)
O6A 0.024(3) 0.013(3) 0.018(3) -0.009(2) -0.006(2) 0.005(2)
O7A 0.016(2) 0.014(3) 0.012(3) -0.009(2) -0.006(2) 0.0045(19)
O8A 0.018(3) 0.014(2) 0.013(2) -0.005(2) -0.007(2) 0.002(2)
O9A 0.019(3) 0.017(2) 0.015(2) -0.008(2) -0.008(2) 0.008(2)
O10A 0.017(3) 0.014(2) 0.013(2) -0.002(2) -0.006(2) 0.003(2)
O11A 0.016(2) 0.013(3) 0.014(2) -0.006(2) -0.0009(19) -0.002(2)
O12A 0.015(2) 0.021(3) 0.014(2) -0.009(2) -0.005(2) -0.001(2)
O13A 0.018(3) 0.018(2) 0.014(2) -0.007(2) -0.006(2) 0.003(2)
O14A 0.018(3) 0.012(2) 0.016(3) -0.003(2) -0.006(2) -0.001(2)
O15A 0.013(2) 0.018(3) 0.015(2) -0.007(2) -0.004(2) 0.003(2)
O16A 0.021(3) 0.011(2) 0.014(2) -0.004(2) -0.005(2) 0.002(2)
O17A 0.012(2) 0.016(2) 0.016(3) -0.006(2) -0.005(2) -0.0023(19)
O18A 0.019(3) 0.019(3) 0.013(2) -0.006(2) -0.005(2) 0.009(2)
O19A 0.023(3) 0.018(3) 0.010(2) -0.005(2) -0.007(2) 0.004(2)
O20A 0.013(2) 0.022(3) 0.017(3) -0.011(2) -0.003(2) 0.002(2)
O21A 0.014(2) 0.019(3) 0.018(3) -0.012(2) -0.007(2) 0.002(2)
O22A 0.019(3) 0.015(2) 0.017(2) -0.008(2) -0.009(2) 0.005(2)
O23A 0.019(3) 0.014(2) 0.015(3) -0.006(2) -0.004(2) 0.003(2)
O24A 0.016(3) 0.018(2) 0.015(2) -0.009(2) -0.006(2) 0.005(2)
O25A 0.018(3) 0.019(3) 0.018(3) -0.011(2) -0.008(2) 0.007(2)
O26A 0.019(3) 0.014(2) 0.010(2) -0.006(2) -0.0030(19) 0.001(2)
O27A 0.014(2) 0.015(3) 0.010(2) -0.004(2) -0.0028(19) -0.0021(19)
O28A 0.019(3) 0.014(3) 0.015(3) -0.005(2) -0.009(2) 0.006(2)
Si1B 0.009(4) 0.012(3) 0.012(3) 0.006(2) -0.006(3) 0.000(2)
O1B 0.014(4) 0.023(4) 0.013(4) -0.007(3) -0.006(3) 0.009(3)
O2B 0.018(4) 0.012(3) 0.011(3) -0.002(3) -0.008(3) 0.002(3)
O3B 0.020(4) 0.011(3) 0.010(3) -0.003(3) -0.007(3) 0.005(3)
O4B 0.013(4) 0.020(4) 0.021(4) -0.014(4) -0.006(3) 0.005(3)
O5B 0.015(4) 0.014(4) 0.020(5) -0.012(4) -0.004(3) 0.008(3)
O6B 0.014(4) 0.017(4) 0.016(4) -0.012(4) -0.005(3) 0.003(3)
O7B 0.024(5) 0.021(5) 0.012(4) -0.010(4) -0.007(4) 0.001(4)
O8B 0.020(4) 0.013(4) 0.012(4) -0.006(3) -0.004(4) 0.004(3)
O9B 0.009(4) 0.023(4) 0.017(4) -0.012(4) -0.005(3) -0.001(3)
O10B 0.025(5) 0.016(4) 0.015(4) -0.010(4) -0.008(4) 0.008(4)
O11B 0.025(5) 0.011(4) 0.014(4) -0.002(3) -0.009(4) 0.009(4)
O12B 0.016(4) 0.016(4) 0.021(5) -0.012(4) -0.006(4) 0.001(3)
O13B 0.019(4) 0.017(4) 0.018(4) -0.010(4) -0.008(4) 0.009(3)
O14B 0.020(5) 0.019(4) 0.014(4) -0.008(4) -0.006(4) -0.001(4)
O15B 0.013(4) 0.022(4) 0.018(4) -0.012(4) -0.012(3) 0.003(3)
O16B 0.015(4) 0.026(5) 0.009(4) -0.005(4) -0.005(3) 0.001(4)
O17B 0.026(5) 0.015(4) 0.011(4) -0.004(3) -0.003(4) 0.000(4)
O18B 0.012(4) 0.024(5) 0.023(5) -0.014(4) -0.006(4) 0.003(3)
O19B 0.018(4) 0.015(4) 0.020(4) -0.008(4) -0.011(4) 0.006(3)
O20B 0.027(5) 0.007(4) 0.017(4) -0.003(3) -0.009(4) 0.003(3)
O21B 0.018(4) 0.012(4) 0.014(4) -0.002(3) -0.006(4) 0.000(3)
O22B 0.012(4) 0.021(4) 0.019(4) -0.009(4) -0.009(3) 0.001(3)
O23B 0.014(4) 0.022(4) 0.010(4) -0.005(3) -0.003(3) 0.000(3)
O24B 0.014(4) 0.024(5) 0.016(4) -0.011(4) -0.004(4) 0.003(3)
O25B 0.017(4) 0.025(5) 0.017(4) -0.009(4) -0.009(4) 0.003(4)
O26B 0.011(4) 0.014(5) 0.018(5) 0.003(4) -0.007(4) 0.003(3)
O27B 0.019(4) 0.015(4) 0.013(4) -0.007(4) -0.005(4) 0.004(3)
O28B 0.012(4) 0.020(5) 0.008(4) -0.003(4) 0.000(3) 0.001(3)
P1 0.0304(7) 0.0240(7) 0.0243(7) -0.0075(6) -0.0099(6) 0.0039(6)
C111 0.036(3) 0.023(2) 0.027(3) -0.008(2) -0.010(2) 0.004(2)
C112 0.034(3) 0.070(6) 0.044(4) 0.009(4) -0.020(3) -0.015(3)
C113 0.052(5) 0.092(7) 0.051(5) 0.006(5) -0.022(4) -0.028(5)
C114 0.033(3) 0.042(4) 0.038(4) -0.015(3) -0.005(3) 0.003(3)
C115 0.040(4) 0.030(3) 0.034(3) -0.001(3) -0.010(3) -0.001(3)
C116 0.036(3) 0.044(4) 0.026(3) -0.003(3) -0.010(3) 0.007(3)
C121 0.045(4) 0.029(3) 0.022(2) -0.010(2) -0.006(2) 0.002(3)
C122 0.045(4) 0.058(5) 0.066(5) -0.045(4) -0.016(4) 0.005(3)
C123 0.078(7) 0.084(8) 0.089(8) -0.061(7) -0.030(6) -0.001(6)
C124 0.088(8) 0.068(6) 0.054(5) -0.040(5) -0.015(5) -0.007(6)
C125 0.074(6) 0.048(5) 0.061(6) -0.034(4) -0.025(5) 0.023(4)
C126 0.067(6) 0.045(4) 0.067(6) -0.041(4) -0.037(5) 0.032(4)
C131 0.039(3) 0.023(2) 0.024(2) -0.008(2) -0.017(2) 0.003(2)
C132 0.035(3) 0.055(4) 0.025(3) -0.009(3) -0.012(3) 0.010(3)
C133 0.045(4) 0.046(4) 0.038(4) 0.000(3) -0.026(3) 0.003(3)
C134 0.045(4) 0.042(4) 0.048(4) -0.008(3) -0.033(4) 0.008(3)
C135 0.056(4) 0.045(4) 0.036(3) -0.017(3) -0.028(3) 0.014(3)
C136 0.033(3) 0.039(3) 0.028(3) -0.017(2) -0.015(2) 0.016(2)
C141 0.028(3) 0.024(2) 0.028(3) -0.005(2) -0.011(2) 0.004(2)
C142 0.055(4) 0.028(3) 0.031(3) -0.009(2) -0.026(3) 0.008(3)
C143 0.048(4) 0.039(4) 0.030(3) -0.008(3) -0.020(3) 0.002(3)
C144 0.039(4) 0.049(4) 0.031(3) -0.005(3) -0.018(3) 0.009(3)
C145 0.038(4) 0.033(3) 0.034(3) -0.001(3) -0.013(3) 0.007(3)
C146 0.037(3) 0.028(3) 0.038(3) -0.013(3) -0.012(3) 0.005(2)
P2 0.0227(6) 0.0189(6) 0.0257(6) -0.0092(5) -0.0092(5) 0.0025(5)
C211 0.024(2) 0.030(3) 0.022(2) -0.007(2) -0.010(2) 0.001(2)
C212 0.031(3) 0.026(3) 0.036(3) -0.014(2) -0.011(3) 0.001(2)
C213 0.025(3) 0.024(3) 0.036(3) -0.007(2) -0.008(2) -0.002(2)
C214 0.025(3) 0.036(3) 0.051(4) -0.023(3) -0.015(3) 0.001(2)
C215 0.031(3) 0.049(4) 0.048(4) -0.027(4) -0.014(3) -0.002(3)
C216 0.030(3) 0.052(4) 0.031(3) -0.020(3) -0.006(2) -0.014(3)
C221 0.030(3) 0.024(2) 0.023(2) -0.012(2) -0.009(2) 0.007(2)
C222 0.040(3) 0.035(3) 0.034(3) -0.016(3) -0.012(3) 0.012(3)
C223 0.061(5) 0.044(4) 0.021(3) -0.012(3) -0.013(3) 0.026(3)
C224 0.043(4) 0.053(4) 0.026(3) -0.013(3) -0.012(3) 0.008(3)
C225 0.046(4) 0.043(4) 0.030(3) -0.023(3) -0.004(3) 0.007(3)
C226 0.042(4) 0.030(3) 0.033(3) -0.018(3) -0.009(3) 0.012(3)
C231 0.019(2) 0.020(2) 0.021(2) -0.0062(18) -0.0064(18) 0.0027(17)
C232 0.022(2) 0.027(3) 0.021(2) -0.009(2) -0.0073(19) 0.0072(19)
C233 0.024(2) 0.025(2) 0.021(2) -0.0060(19) -0.0068(19) 0.0051(19)
C234 0.026(3) 0.033(3) 0.028(3) -0.016(2) -0.009(2) 0.010(2)
C235 0.033(3) 0.046(4) 0.029(3) -0.023(3) -0.015(2) 0.007(3)
C236 0.024(2) 0.030(3) 0.025(2) -0.014(2) -0.008(2) 0.006(2)
C241 0.033(3) 0.015(2) 0.039(3) -0.015(2) -0.019(3) 0.0064(19)
C242 0.053(4) 0.024(3) 0.029(3) -0.016(2) -0.020(3) 0.009(3)
C243 0.077(6) 0.034(3) 0.023(3) -0.015(3) -0.020(3) 0.030(4)
C244 0.064(5) 0.055(5) 0.037(3) -0.020(3) -0.028(4) 0.043(4)
C245 0.038(3) 0.045(4) 0.054(4) -0.030(3) -0.023(3) 0.018(3)
C246 0.024(3) 0.036(3) 0.058(4) -0.029(3) -0.018(3) 0.010(2)
P3 0.0243(6) 0.0183(6) 0.0261(7) -0.0099(5) -0.0098(5) 0.0021(5)
C311 0.032(3) 0.020(2) 0.035(3) -0.011(2) -0.013(2) -0.004(2)
C312 0.031(3) 0.027(3) 0.021(2) -0.005(2) -0.010(2) -0.003(2)
C313 0.034(3) 0.024(3) 0.034(3) -0.005(2) -0.010(3) 0.001(2)
C314 0.034(3) 0.022(3) 0.049(4) -0.012(3) -0.017(3) -0.003(2)
C315 0.045(4) 0.046(4) 0.044(4) -0.019(4) -0.018(3) -0.014(3)
C316 0.041(3) 0.039(3) 0.037(3) -0.015(3) -0.020(3) 0.002(3)
C321 0.035(3) 0.033(3) 0.037(3) -0.022(3) -0.017(3) 0.015(3)
C322 0.062(5) 0.024(3) 0.023(3) -0.008(2) -0.015(3) 0.015(3)
C323 0.098(8) 0.042(4) 0.038(4) -0.024(3) -0.037(5) 0.043(5)
C324 0.079(7) 0.086(7) 0.053(5) -0.048(5) -0.032(5) 0.062(6)
C325 0.038(4) 0.083(6) 0.060(5) -0.048(5) -0.027(4) 0.040(4)
C326 0.035(3) 0.033(3) 0.047(4) -0.025(3) -0.018(3) 0.015(3)
C331 0.025(2) 0.019(2) 0.022(2) -0.0085(19) -0.0064(19) 0.0037(18)
C332 0.020(2) 0.024(2) 0.027(3) -0.010(2) -0.010(2) 0.0056(19)
C333 0.024(2) 0.030(3) 0.025(3) -0.015(2) -0.007(2) 0.006(2)
C334 0.030(3) 0.030(3) 0.024(3) -0.016(2) -0.004(2) 0.001(2)
C335 0.023(2) 0.025(2) 0.025(2) -0.012(2) -0.006(2) 0.0111(19)
C336 0.023(2) 0.021(2) 0.026(3) -0.007(2) -0.009(2) 0.0016(19)
C341 0.033(3) 0.026(3) 0.032(3) -0.014(2) -0.010(2) 0.003(2)
C342 0.049(4) 0.037(3) 0.035(3) -0.019(3) -0.007(3) 0.008(3)
C343 0.054(5) 0.058(5) 0.036(4) -0.029(4) -0.010(3) 0.013(4)
C344 0.065(6) 0.068(6) 0.026(3) -0.020(4) -0.016(4) 0.019(5)
C345 0.079(7) 0.067(6) 0.047(5) -0.013(5) -0.028(5) 0.039(6)
C346 0.059(5) 0.054(4) 0.021(3) -0.013(3) -0.016(3) 0.037(4)
P4 0.0316(8) 0.0261(7) 0.0237(7) -0.0094(6) -0.0118(6) 0.0045(6)
C411 0.030(3) 0.026(3) 0.026(3) -0.006(2) -0.011(2) 0.005(2)
C412 0.029(3) 0.026(3) 0.025(2) -0.003(2) -0.006(2) 0.004(2)
C413 0.036(3) 0.032(3) 0.031(3) 0.001(3) -0.009(3) 0.005(3)
C414 0.038(4) 0.044(4) 0.031(3) -0.004(3) -0.016(3) 0.007(3)
C415 0.046(4) 0.043(4) 0.037(4) -0.008(3) -0.025(3) 0.004(3)
C416 0.040(3) 0.029(3) 0.031(3) -0.004(2) -0.020(3) 0.001(3)
C421 0.030(3) 0.027(3) 0.029(3) -0.004(2) -0.014(2) 0.006(2)
C422 0.045(4) 0.045(4) 0.042(4) -0.010(3) -0.017(3) 0.013(3)
C423 0.032(3) 0.050(4) 0.054(5) -0.006(3) -0.021(3) 0.010(3)
C424 0.048(4) 0.035(4) 0.044(4) -0.001(3) -0.016(3) -0.007(3)
C425 0.043(4) 0.046(4) 0.031(3) -0.011(3) -0.006(3) 0.003(3)
C426 0.039(4) 0.035(3) 0.035(3) -0.012(3) -0.014(3) 0.006(3)
C431 0.026(3) 0.030(3) 0.025(3) -0.006(2) -0.010(2) 0.005(2)
C432 0.055(4) 0.028(3) 0.029(3) -0.013(2) -0.027(3) 0.015(3)
C433 0.038(3) 0.036(3) 0.036(3) -0.018(3) -0.020(3) 0.023(3)
C434 0.039(3) 0.034(3) 0.041(3) -0.014(3) -0.023(3) 0.014(3)
C435 0.043(4) 0.058(5) 0.031(3) 0.003(3) -0.024(3) 0.002(4)
C436 0.043(4) 0.050(4) 0.027(3) -0.011(3) -0.019(3) 0.002(3)
C441 0.047(4) 0.030(3) 0.029(3) -0.013(2) -0.013(3) 0.002(3)
C442 0.061(5) 0.052(4) 0.048(4) -0.020(4) -0.025(4) -0.003(4)
C443 0.074(7) 0.086(7) 0.061(5) -0.053(6) -0.016(5) -0.012(6)
C444 0.096(8) 0.053(5) 0.053(5) -0.040(4) -0.007(5) 0.006(5)
C445 0.091(8) 0.054(5) 0.056(6) -0.036(5) -0.015(5) 0.021(5)
C446 0.058(5) 0.056(5) 0.045(4) -0.026(4) -0.018(4) 0.019(4)
N1X 0.092(7) 0.100(8) 0.043(4) -0.012(5) -0.029(4) 0.011(6)
C1X 0.093(8) 0.135(10) 0.065(7) -0.010(6) -0.034(6) 0.041(8)
C2X 0.059(6) 0.079(7) 0.080(8) -0.018(6) -0.034(5) 0.025(5)
N2Y 0.110(8) 0.140(9) 0.108(8) -0.079(8) -0.066(7) 0.043(7)
C3Y 0.096(7) 0.155(9) 0.068(6) -0.040(6) -0.045(6) 0.065(7)
C4Y 0.097(7) 0.143(9) 0.077(6) -0.064(6) -0.062(6) 0.056(7)

loop_
_atom_type_symbol
_atom_type_description
_atom_type_scat_dispersion_real
_atom_type_scat_dispersion_imag
_atom_type_scat_source
C C -0.0001 0.0005 'International Tables Vol C Tables 4.2.6.8 and 6.1.1.4'
H H 0.0000 0.0000 'International Tables Vol C Tables 4.2.6.8 and 6.1.1.4'
N N 0.0004 0.0010 'International Tables Vol C Tables 4.2.6.8 and 6.1.1.4'
P P 0.0348 0.0309 'International Tables Vol C Tables 4.2.6.8 and 6.1.1.4'
Si Si 0.0268 0.0228 'International Tables Vol C Tables 4.2.6.8 and 6.1.1.4'
W W -0.4876 2.7771 'International Tables Vol C Tables 4.2.6.8 and 6.1.1.4'
O O 0.0017 0.0018 'International Tables Vol C Tables 4.2.6.8 and 6.1.1.4'
Se Se 0.2898 0.8640 'International Tables Vol C Tables 4.2.6.8 and 6.1.1.4'

loop_
_geom_angle_atom_site_label_1
_geom_angle_atom_site_label_2
_geom_angle_atom_site_label_3
_geom_angle
_geom_angle_site_symmetry_1
_geom_angle_site_symmetry_3
_geom_angle_publ_flag
Se1 W1 O1A 171.48(16) . . ?
O5A W1 Se1 104.0(2) . . ?
O5A W1 O1A 82.9(3) . . ?
O5A W1 O7A 85.2(3) . . ?
O5A W1 O8A 154.1(3) . . ?
O5A W1 O9A 90.4(3) . . ?
O7A W1 Se1 103.7(2) . . ?
O7A W1 O1A 81.7(3) . . ?
O7A W1 O8A 85.3(3) . . ?
O8A W1 Se1 101.7(2) . . ?
O8A W1 O1A 71.9(2) . . ?
O9A W1 Se1 102.1(2) . . ?
O9A W1 O1A 72.5(2) . . ?
O9A W1 O7A 154.1(3) . . ?
O9A W1 O8A 87.7(3) . . ?
Se2 W2 O2A 172.23(17) . . ?
O5A W2 Se2 102.6(2) . . ?
O5A W2 O2A 82.4(3) . . ?
O5A W2 O10A 86.1(3) . . ?
O6A W2 Se2 102.6(2) . . ?
O6A W2 O2A 83.6(3) . . ?
O6A W2 O5A 85.5(3) . . ?
O6A W2 O10A 155.6(3) . . ?
O6A W2 O11A 90.9(3) . . ?
O10A W2 Se2 101.5(2) . . ?
O10A W2 O2A 72.6(3) . . ?
O11A W2 Se2 102.0(2) . . ?
O11A W2 O2A 73.0(2) . . ?
O11A W2 O5A 155.4(3) . . ?
O11A W2 O10A 87.2(3) . . ?
Se3 W3 O3A 171.6(2) . . ?
O6A W3 Se3 102.7(2) . . ?
O6A W3 O3A 81.4(3) . . ?
O6A W3 O12A 85.2(3) . . ?
O7A W3 Se3 102.7(3) . . ?
O7A W3 O3A 85.0(3) . . ?
O7A W3 O6A 84.7(3) . . ?
O7A W3 O12A 156.7(4) . . ?
O12A W3 Se3 100.0(2) . . ?
O12A W3 O3A 72.8(3) . . ?
O13A W3 Se3 102.3(2) . . ?
O13A W3 O3A 73.6(3) . . ?
O13A W3 O6A 154.9(4) . . ?
O13A W3 O7A 91.2(3) . . ?
O13A W3 O12A 89.1(3) . . ?
Se4 W4 O1A 170.64(16) . . ?
O8A W4 Se4 101.45(19) . . ?
O8A W4 O1A 72.8(2) . . ?
O8A W4 O14A 87.1(3) . . ?
O8A W4 O20A 155.6(3) . . ?
O14A W4 Se4 100.63(19) . . ?
O14A W4 O1A 72.1(2) . . ?
O19A W4 Se4 103.5(2) . . ?
O19A W4 O1A 84.2(3) . . ?
O19A W4 O8A 91.2(3) . . ?
O19A W4 O14A 155.6(3) . . ?
O19A W4 O20A 86.4(3) . . ?
O20A W4 Se4 102.7(2) . . ?
O20A W4 O1A 82.9(3) . . ?
O20A W4 O14A 85.2(3) . . ?
Se5 W5 O1A 168.67(15) . . ?
O9A W5 Se5 98.1(2) . . ?
O9A W5 O1A 72.0(2) . . ?
O14A W5 Se5 101.5(2) . . ?
O14A W5 O1A 73.2(2) . . ?
O14A W5 O9A 87.9(3) . . ?
O14A W5 O15A 156.4(3) . . ?
O15A W5 Se5 101.8(2) . . ?
O15A W5 O1A 83.2(3) . . ?
O15A W5 O9A 85.4(3) . . ?
O21A W5 Se5 103.9(2) . . ?
O21A W5 O1A 86.5(3) . . ?
O21A W5 O9A 157.4(3) . . ?
O21A W5 O14A 92.5(3) . . ?
O21A W5 O15A 85.3(3) . . ?
Se6 W6 O2A 171.42(17) . . ?
O10A W6 Se6 102.1(2) . . ?
O10A W6 O2A 73.5(2) . . ?
O10A W6 O16A 87.3(3) . . ?
O10A W6 O22A 156.3(3) . . ?
O15A W6 Se6 102.3(2) . . ?
O15A W6 O2A 85.3(3) . . ?
O15A W6 O10A 92.3(3) . . ?
O15A W6 O16A 157.0(3) . . ?
O15A W6 O22A 86.2(3) . . ?
O16A W6 Se6 100.2(2) . . ?
O16A W6 O2A 72.5(3) . . ?
O22A W6 Se6 101.4(2) . . ?
O22A W6 O2A 82.8(3) . . ?
O22A W6 O16A 85.0(3) . . ?
Se7 W7 O2A 169.24(16) . . ?
O11A W7 Se7 99.10(19) . . ?
O11A W7 O2A 71.9(2) . . ?
O11A W7 O17A 85.3(3) . . ?
O16A W7 Se7 101.1(2) . . ?
O16A W7 O2A 73.2(2) . . ?
O16A W7 O11A 88.4(3) . . ?
O16A W7 O17A 155.7(3) . . ?
O17A W7 Se7 103.0(2) . . ?
O17A W7 O2A 82.5(2) . . ?
O23A W7 Se7 103.8(2) . . ?
O23A W7 O2A 85.8(3) . . ?
O23A W7 O11A 156.6(3) . . ?
O23A W7 O16A 91.7(3) . . ?
O23A W7 O17A 85.0(3) . . ?
Se8 W8 O3A 169.92(16) . . ?
O12A W8 Se8 101.3(2) . . ?
O12A W8 O3A 73.0(2) . . ?
O12A W8 O18A 87.4(3) . . ?
O12A W8 O24A 157.0(3) . . ?
O17A W8 Se8 103.6(2) . . ?
O17A W8 O3A 85.2(3) . . ?
O17A W8 O12A 92.4(3) . . ?
O17A W8 O18A 155.9(3) . . ?
O17A W8 O24A 86.3(3) . . ?
O18A W8 Se8 100.0(2) . . ?
O18A W8 O3A 71.7(3) . . ?
O18A W8 O24A 84.5(3) . . ?
O24A W8 Se8 101.3(2) . . ?
O24A W8 O3A 84.0(3) . . ?
Se9 W9 O3A 168.69(16) . . ?
O13A W9 Se9 98.4(2) . . ?
O13A W9 O3A 72.0(2) . . ?
O13A W9 O19A 84.0(3) . . ?
O18A W9 Se9 101.9(2) . . ?
O18A W9 O3A 72.6(2) . . ?
O18A W9 O13A 89.1(3) . . ?
O18A W9 O19A 154.9(3) . . ?
O19A W9 Se9 103.0(2) . . ?
O19A W9 O3A 82.3(3) . . ?
O25A W9 Se9 103.6(2) . . ?
O25A W9 O3A 86.7(3) . . ?
O25A W9 O13A 157.1(3) . . ?
O25A W9 O18A 92.3(3) . . ?
O25A W9 O19A 85.1(3) . . ?
Se10 W10 O4A 167.44(18) . . ?
O20A W10 Se10 104.2(2) . . ?
O20A W10 O4A 85.2(3) . . ?
O20A W10 O25A 85.1(3) . . ?
O20A W10 O26A 91.8(3) . . ?
O20A W10 O28A 156.0(3) . . ?
O25A W10 Se10 104.4(2) . . ?
O25A W10 O4A 84.3(3) . . ?
O26A W10 Se10 98.6(2) . . ?
O26A W10 O4A 72.6(3) . . ?
O26A W10 O25A 156.9(3) . . ?
O26A W10 O28A 88.2(3) . . ?
O28A W10 Se10 99.4(2) . . ?
O28A W10 O4A 71.9(3) . . ?
O28A W10 O25A 85.6(3) . . ?
Se11 W11 O4A 167.75(16) . . ?
O21A W11 Se11 105.0(2) . . ?
O21A W11 O4A 84.2(3) . . ?
O21A W11 O26A 86.2(3) . . ?
O21A W11 O27A 154.8(3) . . ?
O22A W11 Se11 103.7(2) . . ?
O22A W11 O4A 84.4(3) . . ?
O22A W11 O21A 87.9(3) . . ?
O22A W11 O26A 154.6(3) . . ?
O22A W11 O27A 90.4(3) . . ?
O26A W11 Se11 101.7(2) . . ?
O26A W11 O4A 70.5(2) . . ?
O27A W11 Se11 99.8(2) . . ?
O27A W11 O4A 70.6(2) . . ?
O27A W11 O26A 84.7(3) . . ?
Se12 W12 O4A 168.01(16) . . ?
O23A W12 Se12 103.8(2) . . ?
O23A W12 O4A 83.9(3) . . ?
O24A W12 Se12 103.8(2) . . ?
O24A W12 O4A 85.7(3) . . ?
O24A W12 O23A 86.2(3) . . ?
O24A W12 O27A 156.7(3) . . ?
O24A W12 O28A 90.9(3) . . ?
O27A W12 Se12 99.3(2) . . ?
O27A W12 O4A 71.8(3) . . ?
O27A W12 O23A 85.3(3) . . ?
O28A W12 Se12 99.6(2) . . ?
O28A W12 O4A 72.5(3) . . ?
O28A W12 O23A 156.5(3) . . ?
O28A W12 O27A 88.3(3) . . ?
Se21 W21 O1B 172.7(3) . . ?
O5B W21 Se21 100.0(4) . . ?
O5B W21 O1B 84.3(4) . . ?
O5B W21 O7B 85.9(5) . . ?
O7B W21 Se21 102.1(4) . . ?
O7B W21 O1B 84.0(5) . . ?
O8B W21 Se21 102.7(3) . . ?
O8B W21 O1B 73.3(4) . . ?
O8B W21 O5B 157.2(5) . . ?
O8B W21 O7B 87.6(5) . . ?
O9B W21 Se21 100.1(3) . . ?
O9B W21 O1B 73.9(4) . . ?
O9B W21 O5B 89.4(5) . . ?
O9B W21 O7B 157.8(5) . . ?
O9B W21 O8B 88.5(5) . . ?
Se22 W22 O2B 171.6(3) . . ?
O5B W22 Se22 102.7(4) . . ?
O5B W22 O2B 84.1(4) . . ?
O5B W22 O10B 87.1(5) . . ?
O5B W22 O11B 156.9(5) . . ?
O6B W22 Se22 100.9(4) . . ?
O6B W22 O2B 84.2(4) . . ?
O6B W22 O5B 86.9(5) . . ?
O6B W22 O10B 157.0(5) . . ?
O6B W22 O11B 89.3(5) . . ?
O10B W22 Se22 102.0(4) . . ?
O10B W22 O2B 73.1(4) . . ?
O10B W22 O11B 87.5(5) . . ?
O11B W22 Se22 100.4(4) . . ?
O11B W22 O2B 72.8(4) . . ?
Se23 W23 O3B 166.5(3) . . ?
O6B W23 Se23 104.0(3) . . ?
O6B W23 O3B 83.6(4) . . ?
O6B W23 O12B 85.1(5) . . ?
O6B W23 O13B 155.6(5) . . ?
O7B W23 Se23 104.6(4) . . ?
O7B W23 O3B 86.3(5) . . ?
O7B W23 O6B 89.9(5) . . ?
O7B W23 O12B 156.8(5) . . ?
O7B W23 O13B 91.3(5) . . ?
O12B W23 Se23 98.6(3) . . ?
O12B W23 O3B 70.6(4) . . ?
O13B W23 Se23 99.2(4) . . ?
O13B W23 O3B 72.1(4) . . ?
O13B W23 O12B 84.2(5) . . ?
Se24 W24 O1B 171.2(3) . . ?
O8B W24 Se24 101.1(3) . . ?
O8B W24 O1B 73.3(4) . . ?
O8B W24 O14B 86.6(5) . . ?
O8B W24 O20B 157.0(5) . . ?
O14B W24 Se24 101.7(3) . . ?
O14B W24 O1B 71.5(4) . . ?
O19B W24 Se24 101.5(4) . . ?
O19B W24 O1B 85.7(4) . . ?
O19B W24 O8B 92.0(5) . . ?
O19B W24 O14B 156.6(5) . . ?
O19B W24 O20B 86.5(5) . . ?
O20B W24 Se24 101.7(3) . . ?
O20B W24 O1B 83.7(4) . . ?
O20B W24 O14B 85.8(5) . . ?
Se25 W25 O1B 169.3(3) . . ?
O9B W25 Se25 99.1(3) . . ?
O9B W25 O1B 71.8(4) . . ?
O9B W25 O15B 85.5(4) . . ?
O14B W25 Se25 103.2(4) . . ?
O14B W25 O1B 71.4(4) . . ?
O14B W25 O9B 87.5(4) . . ?
O14B W25 O15B 152.8(5) . . ?
O14B W25 O21B 91.1(5) . . ?
O15B W25 Se25 103.9(3) . . ?
O15B W25 O1B 81.4(4) . . ?
O21B W25 Se25 104.8(4) . . ?
O21B W25 O1B 84.7(4) . . ?
O21B W25 O9B 155.7(5) . . ?
O21B W25 O15B 84.7(4) . . ?
Se26 W26 O2B 172.0(3) . . ?
O10B W26 Se26 102.7(4) . . ?
O10B W26 O2B 73.2(4) . . ?
O10B W26 O16B 87.3(5) . . ?
O10B W26 O22B 155.5(5) . . ?
O15B W26 Se26 102.7(3) . . ?
O15B W26 O2B 84.4(4) . . ?
O15B W26 O10B 90.8(5) . . ?
O15B W26 O16B 155.5(5) . . ?
O15B W26 O22B 87.2(4) . . ?
O16B W26 Se26 101.6(3) . . ?
O16B W26 O2B 71.6(4) . . ?
O22B W26 Se26 101.6(3) . . ?
O22B W26 O2B 82.3(4) . . ?
O22B W26 O16B 84.5(5) . . ?
Se27 W27 O2B 170.4(3) . . ?
O11B W27 Se27 99.1(3) . . ?
O11B W27 O2B 73.3(4) . . ?
O11B W27 O17B 86.0(5) . . ?
O16B W27 Se27 100.8(3) . . ?
O16B W27 O2B 73.7(4) . . ?
O16B W27 O11B 88.7(5) . . ?
O16B W27 O17B 157.8(5) . . ?
O16B W27 O23B 91.8(5) . . ?
O17B W27 Se27 101.4(4) . . ?
O17B W27 O2B 84.1(4) . . ?
O23B W27 Se27 102.5(3) . . ?
O23B W27 O2B 85.7(4) . . ?
O23B W27 O11B 157.9(5) . . ?
O23B W27 O17B 85.2(4) . . ?
Se28 W28 O3B 170.2(3) . . ?
O12B W28 Se28 102.3(4) . . ?
O12B W28 O3B 72.3(4) . . ?
O12B W28 O18B 87.3(5) . . ?
O12B W28 O24B 154.6(5) . . ?
O17B W28 Se28 103.2(4) . . ?
O17B W28 O3B 85.4(4) . . ?
O17B W28 O12B 91.6(5) . . ?
O17B W28 O18B 156.0(5) . . ?
O17B W28 O24B 85.5(5) . . ?
O18B W28 Se28 100.5(3) . . ?
O18B W28 O3B 71.5(4) . . ?
O24B W28 Se28 102.9(3) . . ?
O24B W28 O3B 82.3(4) . . ?
O24B W28 O18B 85.3(5) . . ?
Se29 W29 O3B 169.0(3) . . ?
O13B W29 Se29 98.8(4) . . ?
O13B W29 O3B 72.6(4) . . ?
O13B W29 O19B 85.8(5) . . ?
O18B W29 Se29 100.5(4) . . ?
O18B W29 O3B 73.0(4) . . ?
O18B W29 O13B 88.5(5) . . ?
O18B W29 O19B 156.0(5) . . ?
O19B W29 Se29 103.5(4) . . ?
O19B W29 O3B 83.1(4) . . ?
O25B W29 Se29 103.5(4) . . ?
O25B W29 O3B 85.8(5) . . ?
O25B W29 O13B 157.0(5) . . ?
O25B W29 O18B 92.5(5) . . ?
O25B W29 O19B 84.0(5) . . ?
Se30 W30 O4B 168.1(3) . . ?
O20B W30 Se30 102.6(3) . . ?
O20B W30 O4B 85.7(4) . . ?
O20B W30 O25B 84.4(5) . . ?
O20B W30 O28B 157.3(5) . . ?
O25B W30 Se30 104.0(4) . . ?
O25B W30 O4B 85.1(5) . . ?
O26B W30 Se30 98.8(4) . . ?
O26B W30 O4B 72.4(4) . . ?
O26B W30 O20B 89.8(5) . . ?
O26B W30 O25B 157.1(6) . . ?
O26B W30 O28B 89.7(5) . . ?
O28B W30 Se30 100.0(4) . . ?
O28B W30 O4B 72.5(4) . . ?
O28B W30 O25B 87.3(5) . . ?
Se31 W31 O4B 170.6(4) . . ?
O21B W31 Se31 103.1(4) . . ?
O21B W31 O4B 84.8(5) . . ?
O22B W31 Se31 101.2(4) . . ?
O22B W31 O4B 84.2(5) . . ?
O22B W31 O21B 86.9(5) . . ?
O26B W31 Se31 103.7(5) . . ?
O26B W31 O4B 71.4(5) . . ?
O26B W31 O21B 85.8(5) . . ?
O26B W31 O22B 155.1(6) . . ?
O27B W31 Se31 100.1(5) . . ?
O27B W31 O4B 72.2(5) . . ?
O27B W31 O21B 156.8(6) . . ?
O27B W31 O22B 88.8(5) . . ?
O27B W31 O26B 88.6(5) . . ?
O4B W32 Se32 166.2(3) . . ?
O23B W32 Se32 104.1(3) . . ?
O23B W32 O4B 86.3(4) . . ?
O23B W32 O27B 87.3(5) . . ?
O23B W32 O28B 158.8(5) . . ?
O24B W32 Se32 103.0(4) . . ?
O24B W32 O4B 86.2(4) . . ?
O24B W32 O23B 87.5(5) . . ?
O24B W32 O27B 158.4(5) . . ?
O24B W32 O28B 90.1(5) . . ?
O27B W32 Se32 98.6(4) . . ?
O27B W32 O4B 72.6(4) . . ?
O28B W32 Se32 96.9(4) . . ?
O28B W32 O4B 72.5(4) . . ?
O28B W32 O27B 87.2(5) . . ?
O1A Si1A O2A 108.0(8) . . ?
O1A Si1A O3A 109.4(7) . . ?
O3A Si1A O2A 107.4(7) . . ?
O4A Si1A O1A 111.6(8) . . ?
O4A Si1A O2A 108.7(7) . . ?
O4A Si1A O3A 111.5(8) . . ?
W4 O1A W1 91.51(19) . . ?
W4 O1A W5 91.36(19) . . ?
W5 O1A W1 91.0(2) . . ?
Si1A O1A W1 126.1(4) . . ?
Si1A O1A W4 122.9(5) . . ?
Si1A O1A W5 124.0(5) . . ?
W2 O2A W7 91.4(2) . . ?
W6 O2A W2 91.5(2) . . ?
W6 O2A W7 91.3(2) . . ?
Si1A O2A W2 124.6(4) . . ?
Si1A O2A W6 123.8(5) . . ?
Si1A O2A W7 124.4(5) . . ?
W3 O3A W8 91.5(2) . . ?
W3 O3A W9 91.1(2) . . ?
W8 O3A W9 91.3(2) . . ?
Si1A O3A W3 126.3(5) . . ?
Si1A O3A W8 124.1(5) . . ?
Si1A O3A W9 122.6(5) . . ?
W10 O4A W11 92.0(2) . . ?
W10 O4A W12 91.3(2) . . ?
W12 O4A W11 92.5(2) . . ?
Si1A O4A W10 123.3(5) . . ?
Si1A O4A W11 123.3(6) . . ?
Si1A O4A W12 125.0(6) . . ?
W1 O5A W2 153.4(4) . . ?
W2 O6A W3 153.6(4) . . ?
W3 O7A W1 153.3(4) . . ?
W4 O8A W1 123.8(3) . . ?
W1 O9A W5 124.5(4) . . ?
W6 O10A W2 122.5(4) . . ?
W2 O11A W7 123.6(3) . . ?
W8 O12A W3 122.7(4) . . ?
W3 O13A W9 123.2(4) . . ?
W5 O14A W4 123.3(3) . . ?
W6 O15A W5 151.9(4) . . ?
W7 O16A W6 122.9(3) . . ?
W8 O17A W7 152.9(3) . . ?
W9 O18A W8 124.4(4) . . ?
W4 O19A W9 152.2(4) . . ?
W10 O20A W4 152.0(4) . . ?
W5 O21A W11 151.1(4) . . ?
W11 O22A W6 151.3(4) . . ?
W7 O23A W12 151.3(4) . . ?
W12 O24A W8 150.5(4) . . ?
W9 O25A W10 151.6(4) . . ?
W10 O26A W11 125.0(4) . . ?
W12 O27A W11 125.0(4) . . ?
W12 O28A W10 124.2(4) . . ?
O1B Si1B O2B 107.8(13) . . ?
O1B Si1B O3B 110.7(12) . . ?
O3B Si1B O2B 106.4(13) . . ?
O4B Si1B O1B 113.0(14) . . ?
O4B Si1B O2B 108.0(12) . . ?
O4B Si1B O3B 110.7(13) . . ?
W21 O1B W24 90.5(3) . . ?
W21 O1B W25 91.1(3) . . ?
W24 O1B W25 91.6(4) . . ?
Si1B O1B W21 126.6(9) . . ?
Si1B O1B W24 121.8(9) . . ?
Si1B O1B W25 125.1(9) . . ?
W22 O2B W26 90.4(3) . . ?
W27 O2B W22 91.8(3) . . ?
W27 O2B W26 91.2(3) . . ?
Si1B O2B W22 124.5(8) . . ?
Si1B O2B W26 123.4(9) . . ?
Si1B O2B W27 125.4(9) . . ?
W23 O3B W28 92.8(3) . . ?
W29 O3B W23 92.5(3) . . ?
W29 O3B W28 91.7(3) . . ?
Si1B O3B W23 123.2(9) . . ?
Si1B O3B W28 125.1(9) . . ?
Si1B O3B W29 122.5(9) . . ?
W30 O4B W31 90.7(4) . . ?
W32 O4B W30 92.4(4) . . ?
W32 O4B W31 91.9(4) . . ?
Si1B O4B W30 122.8(9) . . ?
Si1B O4B W31 124.3(9) . . ?
Si1B O4B W32 125.2(10) . . ?
W22 O5B W21 151.3(6) . . ?
W23 O6B W22 149.3(6) . . ?
W23 O7B W21 151.1(6) . . ?
W24 O8B W21 122.9(6) . . ?
W21 O9B W25 123.0(5) . . ?
W26 O10B W22 123.3(6) . . ?
W22 O11B W27 122.0(6) . . ?
W28 O12B W23 124.2(6) . . ?
W29 O13B W23 122.8(6) . . ?
W25 O14B W24 125.5(6) . . ?
W26 O15B W25 153.1(6) . . ?
W27 O16B W26 123.4(6) . . ?
W28 O17B W27 151.6(6) . . ?
W29 O18B W28 123.8(6) . . ?
W24 O19B W29 151.8(6) . . ?
W30 O20B W24 150.9(6) . . ?
W25 O21B W31 152.1(6) . . ?
W31 O22B W26 150.3(6) . . ?
W32 O23B W27 150.6(6) . . ?
W32 O24B W28 150.9(6) . . ?
W29 O25B W30 152.8(7) . . ?
W30 O26B W31 125.4(7) . . ?
W31 O27B W32 123.4(7) . . ?
W30 O28B W32 122.6(6) . . ?
C121 P1 C111 107.5(3) . . ?
C131 P1 C111 111.1(3) . . ?
C131 P1 C121 110.1(4) . . ?
C131 P1 C141 111.2(3) . . ?
C141 P1 C111 109.3(3) . . ?
C141 P1 C121 107.6(3) . . ?
C112 C111 P1 120.5(6) . . ?
C112 C111 C116 119.6(7) . . ?
C116 C111 P1 119.5(6) . . ?
C111 C112 H112 120.9 . . ?
C111 C112 C113 118.2(9) . . ?
C113 C112 H112 120.9 . . ?
C112 C113 H113 118.2 . . ?
C114 C113 C112 123.5(10) . . ?
C114 C113 H113 118.2 . . ?
C113 C114 H114 120.8 . . ?
C113 C114 C115 118.5(8) . . ?
C115 C114 H114 120.8 . . ?
C114 C115 H115 120.4 . . ?
C116 C115 C114 119.3(7) . . ?
C116 C115 H115 120.4 . . ?
C111 C116 H116 119.9 . . ?
C115 C116 C111 120.3(7) . . ?
C115 C116 H116 119.9 . . ?
C122 C121 P1 124.5(7) . . ?
C122 C121 C126 119.1(8) . . ?
C126 C121 P1 116.3(6) . . ?
C121 C122 H122 119.9 . . ?
C123 C122 C121 120.3(10) . . ?
C123 C122 H122 119.9 . . ?
C122 C123 H123 118.7 . . ?
C122 C123 C124 122.7(12) . . ?
C124 C123 H123 118.7 . . ?
C123 C124 H124 120.3 . . ?
C123 C124 C125 119.5(10) . . ?
C125 C124 H124 120.2 . . ?
C124 C125 H125 121.4 . . ?
C126 C125 C124 117.3(10) . . ?
C126 C125 H125 121.4 . . ?
C121 C126 H126 119.4 . . ?
C125 C126 C121 121.1(9) . . ?
C125 C126 H126 119.4 . . ?
C132 C131 P1 120.8(6) . . ?
C136 C131 P1 119.6(5) . . ?
C136 C131 C132 119.5(7) . . ?
C131 C132 H132 120.5 . . ?
C133 C132 C131 119.0(8) . . ?
C133 C132 H132 120.5 . . ?
C132 C133 H133 119.5 . . ?
C134 C133 C132 121.0(7) . . ?
C134 C133 H133 119.5 . . ?
C133 C134 H134 120.3 . . ?
C133 C134 C135 119.4(8) . . ?
C135 C134 H134 120.3 . . ?
C134 C135 H135 119.0 . . ?
C136 C135 C134 122.1(8) . . ?
C136 C135 H135 119.0 . . ?
C131 C136 H136 120.4 . . ?
C135 C136 C131 119.1(7) . . ?
C135 C136 H136 120.4 . . ?
C142 C141 P1 120.5(5) . . ?
C146 C141 P1 121.3(6) . . ?
C146 C141 C142 118.2(6) . . ?
C141 C142 H142 119.9 . . ?
C143 C142 C141 120.2(7) . . ?
C143 C142 H142 119.9 . . ?
C142 C143 H143 119.7 . . ?
C142 C143 C144 120.5(8) . . ?
C144 C143 H143 119.7 . . ?
C143 C144 H144 119.9 . . ?
C145 C144 C143 120.1(7) . . ?
C145 C144 H144 119.9 . . ?
C144 C145 H145 120.6 . . ?
C144 C145 C146 118.8(7) . . ?
C146 C145 H145 120.6 . . ?
C141 C146 C145 122.0(7) . . ?
C141 C146 H146 119.0 . . ?
C145 C146 H146 119.0 . . ?
C211 P2 C221 110.1(3) . . ?
C211 P2 C231 110.6(3) . . ?
C211 P2 C241 109.2(3) . . ?
C231 P2 C221 110.3(3) . . ?
C231 P2 C241 110.6(3) . . ?
C241 P2 C221 105.9(3) . . ?
C212 C211 P2 119.8(5) . . ?
C216 C211 P2 119.1(5) . . ?
C216 C211 C212 120.5(6) . . ?
C211 C212 H212 120.1 . . ?
C213 C212 C211 119.9(6) . . ?
C213 C212 H212 120.1 . . ?
C212 C213 H213 120.5 . . ?
C214 C213 C212 119.0(7) . . ?
C214 C213 H213 120.5 . . ?
C213 C214 H214 119.4 . . ?
C213 C214 C215 121.2(6) . . ?
C215 C214 H214 119.4 . . ?
C214 C215 H215 120.0 . . ?
C214 C215 C216 119.9(7) . . ?
C216 C215 H215 120.0 . . ?
C211 C216 H216 120.4 . . ?
C215 C216 C211 119.2(7) . . ?
C215 C216 H216 120.4 . . ?
C222 C221 P2 122.1(5) . . ?
C222 C221 C226 119.0(6) . . ?
C226 C221 P2 118.9(5) . . ?
C221 C222 H222 119.7 . . ?
C223 C222 C221 120.6(7) . . ?
C223 C222 H222 119.7 . . ?
C222 C223 H223 120.5 . . ?
C222 C223 C224 119.0(7) . . ?
C224 C223 H223 120.5 . . ?
C223 C224 H224 119.7 . . ?
C225 C224 C223 120.6(7) . . ?
C225 C224 H224 119.7 . . ?
C224 C225 H225 119.9 . . ?
C224 C225 C226 120.3(7) . . ?
C226 C225 H225 119.9 . . ?
C221 C226 H226 119.8 . . ?
C225 C226 C221 120.3(7) . . ?
C225 C226 H226 119.8 . . ?
C232 C231 P2 119.8(5) . . ?
C236 C231 P2 120.5(5) . . ?
C236 C231 C232 119.6(6) . . ?
C231 C232 H232 120.1 . . ?
C233 C232 C231 119.9(6) . . ?
C233 C232 H232 120.1 . . ?
C232 C233 H233 119.9 . . ?
C232 C233 C234 120.3(6) . . ?
C234 C233 H233 119.9 . . ?
C233 C234 H234 120.1 . . ?
C235 C234 C233 119.8(6) . . ?
C235 C234 H234 120.1 . . ?
C234 C235 H235 119.8 . . ?
C234 C235 C236 120.4(6) . . ?
C236 C235 H235 119.8 . . ?
C231 C236 H236 120.0 . . ?
C235 C236 C231 120.0(6) . . ?
C235 C236 H236 120.0 . . ?
C242 C241 P2 121.6(5) . . ?
C242 C241 C246 119.0(6) . . ?
C246 C241 P2 119.2(5) . . ?
C241 C242 H242 119.7 . . ?
C243 C242 C241 120.6(8) . . ?
C243 C242 H242 119.7 . . ?
C242 C243 H243 119.9 . . ?
C244 C243 C242 120.3(7) . . ?
C244 C243 H243 119.9 . . ?
C243 C244 H244 119.2 . . ?
C243 C244 C245 121.6(7) . . ?
C245 C244 H244 119.2 . . ?
C244 C245 H245 121.7 . . ?
C246 C245 C244 116.6(8) . . ?
C246 C245 H245 121.7 . . ?
C241 C246 H246 119.1 . . ?
C245 C246 C241 121.9(7) . . ?
C245 C246 H246 119.1 . . ?
C311 P3 C321 108.0(4) . . ?
C331 P3 C311 111.3(3) . . ?
C331 P3 C321 111.0(3) . . ?
C341 P3 C311 110.0(3) . . ?
C341 P3 C321 105.4(4) . . ?
C341 P3 C331 110.9(3) . . ?
C312 C311 P3 120.3(5) . . ?
C312 C311 C316 120.8(6) . . ?
C316 C311 P3 118.8(6) . . ?
C311 C312 H312 120.6 . . ?
C313 C312 C311 118.9(6) . . ?
C313 C312 H312 120.6 . . ?
C312 C313 H313 119.4 . . ?
C312 C313 C314 121.2(7) . . ?
C314 C313 H313 119.4 . . ?
C313 C314 H314 120.2 . . ?
C315 C314 C313 119.7(6) . . ?
C315 C314 H314 120.2 . . ?
C314 C315 H315 120.2 . . ?
C314 C315 C316 119.7(7) . . ?
C316 C315 H315 120.2 . . ?
C311 C316 H316 120.4 . . ?
C315 C316 C311 119.3(7) . . ?
C315 C316 H316 120.4 . . ?
C322 C321 P3 120.3(6) . . ?
C322 C321 C326 120.6(7) . . ?
C326 C321 P3 119.1(6) . . ?
C321 C322 H322 121.2 . . ?
C321 C322 C323 117.6(9) . . ?
C323 C322 H322 121.2 . . ?
C322 C323 H323 119.7 . . ?
C324 C323 C322 120.5(8) . . ?
C324 C323 H323 119.7 . . ?
C323 C324 H324 119.8 . . ?
C325 C324 C323 120.4(9) . . ?
C325 C324 H324 119.8 . . ?
C324 C325 H325 118.6 . . ?
C324 C325 C326 122.8(10) . . ?
C326 C325 H325 118.6 . . ?
C321 C326 C325 117.8(8) . . ?
C321 C326 H326 121.1 . . ?
C325 C326 H326 121.1 . . ?
C332 C331 P3 121.0(5) . . ?
C332 C331 C336 120.1(5) . . ?
C336 C331 P3 118.7(5) . . ?
C331 C332 H332 119.8 . . ?
C333 C332 C331 120.4(6) . . ?
C333 C332 H332 119.8 . . ?
C332 C333 H333 120.4 . . ?
C332 C333 C334 119.3(6) . . ?
C334 C333 H333 120.4 . . ?
C333 C334 H334 119.7 . . ?
C335 C334 C333 120.7(6) . . ?
C335 C334 H334 119.7 . . ?
C334 C335 H335 119.8 . . ?
C334 C335 C336 120.4(6) . . ?
C336 C335 H335 119.8 . . ?
C331 C336 H336 120.4 . . ?
C335 C336 C331 119.2(6) . . ?
C335 C336 H336 120.4 . . ?
C342 C341 P3 117.7(6) . . ?
C346 C341 P3 122.2(5) . . ?
C346 C341 C342 120.0(7) . . ?
C341 C342 H342 120.1 . . ?
C343 C342 C341 119.8(8) . . ?
C343 C342 H342 120.1 . . ?
C342 C343 H343 120.1 . . ?
C344 C343 C342 119.7(8) . . ?
C344 C343 H343 120.1 . . ?
C343 C344 H344 119.8 . . ?
C345 C344 C343 120.4(9) . . ?
C345 C344 H344 119.8 . . ?
C344 C345 H345 118.5 . . ?
C344 C345 C346 123.1(9) . . ?
C346 C345 H345 118.5 . . ?
C341 C346 C345 117.0(8) . . ?
C341 C346 H346 121.5 . . ?
C345 C346 H346 121.5 . . ?
C421 P4 C411 109.5(3) . . ?
C431 P4 C411 109.9(3) . . ?
C431 P4 C421 110.3(3) . . ?
C441 P4 C411 108.5(3) . . ?
C441 P4 C421 107.0(4) . . ?
C441 P4 C431 111.5(4) . . ?
C412 C411 P4 119.0(5) . . ?
C416 C411 P4 120.4(5) . . ?
C416 C411 C412 120.6(6) . . ?
C411 C412 H412 120.8 . . ?
C413 C412 C411 118.4(7) . . ?
C413 C412 H412 120.8 . . ?
C412 C413 H413 119.6 . . ?
C414 C413 C412 120.8(7) . . ?
C414 C413 H413 119.6 . . ?
C413 C414 H414 119.5 . . ?
C415 C414 C413 121.0(7) . . ?
C415 C414 H414 119.5 . . ?
C414 C415 H415 120.6 . . ?
C414 C415 C416 118.9(8) . . ?
C416 C415 H415 120.6 . . ?
C411 C416 C415 120.3(7) . . ?
C411 C416 H416 119.9 . . ?
C415 C416 H416 119.9 . . ?
C422 C421 P4 119.1(6) . . ?
C426 C421 P4 120.8(5) . . ?
C426 C421 C422 119.1(7) . . ?
C421 C422 H422 119.8 . . ?
C423 C422 C421 120.4(8) . . ?
C423 C422 H422 119.8 . . ?
C422 C423 H423 120.9 . . ?
C422 C423 C424 118.3(8) . . ?
C424 C423 H423 120.9 . . ?
C423 C424 H424 119.7 . . ?
C425 C424 C423 120.5(8) . . ?
C425 C424 H424 119.7 . . ?
C424 C425 H425 119.2 . . ?
C424 C425 C426 121.6(8) . . ?
C426 C425 H425 119.2 . . ?
C421 C426 H426 120.0 . . ?
C425 C426 C421 119.9(8) . . ?
C425 C426 H426 120.0 . . ?
C432 C431 P4 120.0(5) . . ?
C432 C431 C436 119.9(7) . . ?
C436 C431 P4 120.1(6) . . ?
C431 C432 H432 119.7 . . ?
C431 C432 C433 120.6(6) . . ?
C433 C432 H432 119.7 . . ?
C432 C433 H433 120.2 . . ?
C434 C433 C432 119.7(7) . . ?
C434 C433 H433 120.2 . . ?
C433 C434 H434 119.8 . . ?
C433 C434 C435 120.4(7) . . ?
C435 C434 H434 119.8 . . ?
C434 C435 H435 119.8 . . ?
C436 C435 C434 120.3(7) . . ?
C436 C435 H435 119.8 . . ?
C431 C436 H436 120.5 . . ?
C435 C436 C431 119.0(8) . . ?
C435 C436 H436 120.5 . . ?
C442 C441 P4 122.7(7) . . ?
C446 C441 P4 116.9(7) . . ?
C446 C441 C442 120.4(9) . . ?
C441 C442 H442 120.9 . . ?
C441 C442 C443 118.2(11) . . ?
C443 C442 H442 120.9 . . ?
C442 C443 H443 120.1 . . ?
C442 C443 C444 119.8(11) . . ?
C444 C443 H443 120.1 . . ?
C443 C444 H444 120.4 . . ?
C445 C444 C443 119.3(9) . . ?
C445 C444 H444 120.4 . . ?
C444 C445 H445 118.3 . . ?
C444 C445 C446 123.4(12) . . ?
C446 C445 H445 118.3 . . ?
C441 C446 C445 118.7(11) . . ?
C441 C446 H446 120.7 . . ?
C445 C446 H446 120.7 . . ?
H1XA C1X H1XB 109.5 . . ?
H1XA C1X H1XC 109.5 . . ?
H1XB C1X H1XC 109.5 . . ?
C2X C1X H1XA 109.5 . . ?
C2X C1X H1XB 109.5 . . ?
C2X C1X H1XC 109.5 . . ?
N1X C2X C1X 173.1(17) . . ?
H3YA C3Y H3YB 109.5 . . ?
H3YA C3Y H3YC 109.5 . . ?
H3YB C3Y H3YC 109.5 . . ?
C4Y C3Y H3YA 109.5 . . ?
C4Y C3Y H3YB 109.5 . . ?
C4Y C3Y H3YC 109.5 . . ?
N2Y C4Y C3Y 170(2) . . ?

loop_
_geom_bond_atom_site_label_1
_geom_bond_atom_site_label_2
_geom_bond_distance
_geom_bond_site_symmetry_2
_geom_bond_publ_flag
W1 Se1 2.2574(19) . ?
W1 O1A 2.389(6) . ?
W1 O5A 1.887(6) . ?
W1 O7A 1.929(6) . ?
W1 O8A 1.943(6) . ?
W1 O9A 1.887(6) . ?
W2 Se2 2.266(2) . ?
W2 O2A 2.354(6) . ?
W2 O5A 1.927(6) . ?
W2 O6A 1.879(8) . ?
W2 O10A 1.946(6) . ?
W2 O11A 1.890(6) . ?
W3 Se3 2.273(4) . ?
W3 O3A 2.341(7) . ?
W3 O6A 1.940(8) . ?
W3 O7A 1.896(7) . ?
W3 O12A 1.942(7) . ?
W3 O13A 1.876(7) . ?
W4 Se4 2.2735(17) . ?
W4 O1A 2.368(6) . ?
W4 O8A 1.919(6) . ?
W4 O14A 1.961(6) . ?
W4 O19A 1.864(7) . ?
W4 O20A 1.937(6) . ?
W5 Se5 2.282(2) . ?
W5 O1A 2.369(6) . ?
W5 O9A 1.945(6) . ?
W5 O14A 1.889(6) . ?
W5 O15A 1.936(6) . ?
W5 O21A 1.879(6) . ?
W6 Se6 2.277(2) . ?
W6 O2A 2.351(6) . ?
W6 O10A 1.898(7) . ?
W6 O15A 1.879(6) . ?
W6 O16A 1.954(6) . ?
W6 O22A 1.932(6) . ?
W7 Se7 2.2798(17) . ?
W7 O2A 2.365(6) . ?
W7 O11A 1.944(6) . ?
W7 O16A 1.887(7) . ?
W7 O17A 1.945(6) . ?
W7 O23A 1.885(6) . ?
W8 Se8 2.2886(19) . ?
W8 O3A 2.362(6) . ?
W8 O12A 1.897(6) . ?
W8 O17A 1.863(6) . ?
W8 O18A 1.940(6) . ?
W8 O24A 1.954(6) . ?
W9 Se9 2.272(2) . ?
W9 O3A 2.365(6) . ?
W9 O13A 1.943(6) . ?
W9 O18A 1.881(7) . ?
W9 O19A 1.951(7) . ?
W9 O25A 1.880(6) . ?
W10 Se10 2.269(3) . ?
W10 O4A 2.352(6) . ?
W10 O20A 1.877(6) . ?
W10 O25A 1.953(7) . ?
W10 O26A 1.894(7) . ?
W10 O28A 1.936(7) . ?
W11 Se11 2.2623(17) . ?
W11 O4A 2.398(6) . ?
W11 O21A 1.904(6) . ?
W11 O22A 1.839(6) . ?
W11 O26A 1.959(6) . ?
W11 O27A 1.954(6) . ?
W12 Se12 2.280(2) . ?
W12 O4A 2.364(6) . ?
W12 O23A 1.957(6) . ?
W12 O24A 1.868(6) . ?
W12 O27A 1.923(6) . ?
W12 O28A 1.878(6) . ?
W21 Se21 2.316(3) . ?
W21 O1B 2.340(10) . ?
W21 O5B 1.912(11) . ?
W21 O7B 1.919(12) . ?
W21 O8B 1.903(10) . ?
W21 O9B 1.877(9) . ?
W22 Se22 2.283(5) . ?
W22 O2B 2.354(11) . ?
W22 O5B 1.909(11) . ?
W22 O6B 1.898(10) . ?
W22 O10B 1.915(11) . ?
W22 O11B 1.923(11) . ?
W23 Se23 2.279(3) . ?
W23 O3B 2.371(10) . ?
W23 O6B 1.876(10) . ?
W23 O7B 1.821(12) . ?
W23 O12B 2.006(11) . ?
W23 O13B 1.949(10) . ?
W24 Se24 2.299(3) . ?
W24 O1B 2.350(10) . ?
W24 O8B 1.889(10) . ?
W24 O14B 1.924(11) . ?
W24 O19B 1.868(10) . ?
W24 O20B 1.922(10) . ?
W25 Se25 2.253(3) . ?
W25 O1B 2.377(10) . ?
W25 O9B 1.955(10) . ?
W25 O14B 1.887(11) . ?
W25 O15B 1.975(11) . ?
W25 O21B 1.902(10) . ?
W26 Se26 2.274(4) . ?
W26 O2B 2.366(10) . ?
W26 O10B 1.891(10) . ?
W26 O15B 1.843(11) . ?
W26 O16B 1.949(10) . ?
W26 O22B 1.929(11) . ?
W27 Se27 2.310(3) . ?
W27 O2B 2.334(9) . ?
W27 O11B 1.926(11) . ?
W27 O16B 1.864(10) . ?
W27 O17B 1.942(12) . ?
W27 O23B 1.891(11) . ?
W28 Se28 2.263(3) . ?
W28 O3B 2.378(10) . ?
W28 O12B 1.885(11) . ?
W28 O17B 1.880(11) . ?
W28 O18B 1.956(12) . ?
W28 O24B 1.927(10) . ?
W29 Se29 2.262(4) . ?
W29 O3B 2.358(9) . ?
W29 O13B 1.943(11) . ?
W29 O18B 1.894(11) . ?
W29 O19B 1.946(11) . ?
W29 O25B 1.893(11) . ?
W30 Se30 2.294(4) . ?
W30 O4B 2.335(11) . ?
W30 O20B 1.894(11) . ?
W30 O25B 1.922(11) . ?
W30 O26B 1.879(12) . ?
W30 O28B 1.899(10) . ?
W31 Se31 2.293(6) . ?
W31 O4B 2.370(11) . ?
W31 O21B 1.916(11) . ?
W31 O22B 1.895(12) . ?
W31 O26B 1.886(11) . ?
W31 O27B 1.885(12) . ?
W32 Se32 2.332(3) . ?
W32 O4B 2.315(10) . ?
W32 O23B 1.872(11) . ?
W32 O24B 1.860(10) . ?
W32 O27B 1.939(12) . ?
W32 O28B 1.926(11) . ?
Si1A O1A 1.615(14) . ?
Si1A O2A 1.673(14) . ?
Si1A O3A 1.621(14) . ?
Si1A O4A 1.596(11) . ?
Si1B O1B 1.61(2) . ?
Si1B O2B 1.68(2) . ?
Si1B O3B 1.63(2) . ?
Si1B O4B 1.57(2) . ?
P1 C111 1.806(7) . ?
P1 C121 1.802(8) . ?
P1 C131 1.790(7) . ?
P1 C141 1.793(7) . ?
C111 C112 1.360(11) . ?
C111 C116 1.410(10) . ?
C112 H112 0.9500 . ?
C112 C113 1.402(13) . ?
C113 H113 0.9500 . ?
C113 C114 1.336(14) . ?
C114 H114 0.9500 . ?
C114 C115 1.398(12) . ?
C115 H115 0.9500 . ?
C115 C116 1.390(11) . ?
C116 H116 0.9500 . ?
C121 C122 1.360(12) . ?
C121 C126 1.395(12) . ?
C122 H122 0.9500 . ?
C122 C123 1.345(13) . ?
C123 H123 0.9500 . ?
C123 C124 1.35(2) . ?
C124 H124 0.9500 . ?
C124 C125 1.413(17) . ?
C125 H125 0.9500 . ?
C125 C126 1.392(12) . ?
C126 H126 0.9500 . ?
C131 C132 1.404(9) . ?
C131 C136 1.395(10) . ?
C132 H132 0.9500 . ?
C132 C133 1.401(12) . ?
C133 H133 0.9500 . ?
C133 C134 1.325(14) . ?
C134 H134 0.9500 . ?
C134 C135 1.410(11) . ?
C135 H135 0.9500 . ?
C135 C136 1.337(11) . ?
C136 H136 0.9500 . ?
C141 C142 1.404(10) . ?
C141 C146 1.390(9) . ?
C142 H142 0.9500 . ?
C142 C143 1.372(10) . ?
C143 H143 0.9500 . ?
C143 C144 1.403(12) . ?
C144 H144 0.9500 . ?
C144 C145 1.377(13) . ?
C145 H145 0.9500 . ?
C145 C146 1.391(11) . ?
C146 H146 0.9500 . ?
P2 C211 1.785(6) . ?
P2 C221 1.794(6) . ?
P2 C231 1.786(6) . ?
P2 C241 1.792(6) . ?
C211 C212 1.402(9) . ?
C211 C216 1.393(9) . ?
C212 H212 0.9500 . ?
C212 C213 1.394(9) . ?
C213 H213 0.9500 . ?
C213 C214 1.388(11) . ?
C214 H214 0.9500 . ?
C214 C215 1.389(12) . ?
C215 H215 0.9500 . ?
C215 C216 1.390(10) . ?
C216 H216 0.9500 . ?
C221 C222 1.390(9) . ?
C221 C226 1.405(9) . ?
C222 H222 0.9500 . ?
C222 C223 1.387(10) . ?
C223 H223 0.9500 . ?
C223 C224 1.414(11) . ?
C224 H224 0.9500 . ?
C224 C225 1.361(12) . ?
C225 H225 0.9500 . ?
C225 C226 1.384(11) . ?
C226 H226 0.9500 . ?
C231 C232 1.409(8) . ?
C231 C236 1.393(8) . ?
C232 H232 0.9500 . ?
C232 C233 1.376(9) . ?
C233 H233 0.9500 . ?
C233 C234 1.404(9) . ?
C234 H234 0.9500 . ?
C234 C235 1.385(10) . ?
C235 H235 0.9500 . ?
C235 C236 1.388(9) . ?
C236 H236 0.9500 . ?
C241 C242 1.397(8) . ?
C241 C246 1.406(10) . ?
C242 H242 0.9500 . ?
C242 C243 1.384(11) . ?
C243 H243 0.9500 . ?
C243 C244 1.361(16) . ?
C244 H244 0.9500 . ?
C244 C245 1.447(13) . ?
C245 H245 0.9500 . ?
C245 C246 1.388(10) . ?
C246 H246 0.9500 . ?
P3 C311 1.786(6) . ?
P3 C321 1.796(7) . ?
P3 C331 1.785(6) . ?
P3 C341 1.780(7) . ?
C311 C312 1.385(9) . ?
C311 C316 1.401(10) . ?
C312 H312 0.9500 . ?
C312 C313 1.378(9) . ?
C313 H313 0.9500 . ?
C313 C314 1.397(11) . ?
C314 H314 0.9500 . ?
C314 C315 1.387(12) . ?
C315 H315 0.9500 . ?
C315 C316 1.398(10) . ?
C316 H316 0.9500 . ?
C321 C322 1.382(10) . ?
C321 C326 1.387(11) . ?
C322 H322 0.9500 . ?
C322 C323 1.425(13) . ?
C323 H323 0.9500 . ?
C323 C324 1.357(18) . ?
C324 H324 0.9500 . ?
C324 C325 1.306(16) . ?
C325 H325 0.9500 . ?
C325 C326 1.396(10) . ?
C326 H326 0.9500 . ?
C331 C332 1.401(9) . ?
C331 C336 1.402(9) . ?
C332 H332 0.9500 . ?
C332 C333 1.392(9) . ?
C333 H333 0.9500 . ?
C333 C334 1.401(10) . ?
C334 H334 0.9500 . ?
C334 C335 1.385(9) . ?
C335 H335 0.9500 . ?
C335 C336 1.400(9) . ?
C336 H336 0.9500 . ?
C341 C342 1.407(10) . ?
C341 C346 1.383(10) . ?
C342 H342 0.9500 . ?
C342 C343 1.396(12) . ?
C343 H343 0.9500 . ?
C343 C344 1.359(14) . ?
C344 H344 0.9500 . ?
C344 C345 1.335(15) . ?
C345 H345 0.9500 . ?
C345 C346 1.410(13) . ?
C346 H346 0.9500 . ?
P4 C411 1.805(7) . ?
P4 C421 1.799(7) . ?
P4 C431 1.798(7) . ?
P4 C441 1.791(8) . ?
C411 C412 1.404(9) . ?
C411 C416 1.377(10) . ?
C412 H412 0.9500 . ?
C412 C413 1.398(10) . ?
C413 H413 0.9500 . ?
C413 C414 1.379(13) . ?
C414 H414 0.9500 . ?
C414 C415 1.375(12) . ?
C415 H415 0.9500 . ?
C415 C416 1.414(11) . ?
C416 H416 0.9500 . ?
C421 C422 1.400(11) . ?
C421 C426 1.385(10) . ?
C422 H422 0.9500 . ?
C422 C423 1.393(12) . ?
C423 H423 0.9500 . ?
C423 C424 1.419(12) . ?
C424 H424 0.9500 . ?
C424 C425 1.333(14) . ?
C425 H425 0.9500 . ?
C425 C426 1.385(12) . ?
C426 H426 0.9500 . ?
C431 C432 1.384(10) . ?
C431 C436 1.420(10) . ?
C432 H432 0.9500 . ?
C432 C433 1.400(10) . ?
C433 H433 0.9500 . ?
C433 C434 1.365(10) . ?
C434 H434 0.9500 . ?
C434 C435 1.420(14) . ?
C435 H435 0.9500 . ?
C435 C436 1.373(13) . ?
C436 H436 0.9500 . ?
C441 C442 1.396(13) . ?
C441 C446 1.381(13) . ?
C442 H442 0.9500 . ?
C442 C443 1.414(14) . ?
C443 H443 0.9500 . ?
C443 C444 1.42(2) . ?
C444 H444 0.9500 . ?
C444 C445 1.298(19) . ?
C445 H445 0.9500 . ?
C445 C446 1.397(14) . ?
C446 H446 0.9500 . ?
N1X C2X 1.151(17) . ?
C1X H1XA 0.9800 . ?
C1X H1XB 0.9800 . ?
C1X H1XC 0.9800 . ?
C1X C2X 1.50(2) . ?
N2Y C4Y 1.23(2) . ?
C3Y H3YA 0.9800 . ?
C3Y H3YB 0.9800 . ?
C3Y H3YC 0.9800 . ?
C3Y C4Y 1.36(2) . ?

loop_
_geom_torsion_atom_site_label_1
_geom_torsion_atom_site_label_2
_geom_torsion_atom_site_label_3
_geom_torsion_atom_site_label_4
_geom_torsion
_geom_torsion_site_symmetry_1
_geom_torsion_site_symmetry_2
_geom_torsion_site_symmetry_3
_geom_torsion_site_symmetry_4
_geom_torsion_publ_flag
Se1 W1 O5A W2 -121.7(9) . . . . ?
Se1 W1 O9A W5 171.5(3) . . . . ?
Se2 W2 O6A W3 -121.5(9) . . . . ?
Se2 W2 O11A W7 171.9(3) . . . . ?
Se3 W3 O7A W1 -125.1(9) . . . . ?
Se3 W3 O13A W9 169.1(3) . . . . ?
Se4 W4 O19A W9 -124.0(8) . . . . ?
Se5 W5 O14A W4 168.8(3) . . . . ?
Se5 W5 O21A W11 -128.0(8) . . . . ?
Se6 W6 O10A W2 172.8(3) . . . . ?
Se6 W6 O15A W5 -125.6(8) . . . . ?
Se7 W7 O16A W6 168.9(3) . . . . ?
Se7 W7 O23A W12 -130.3(8) . . . . ?
Se8 W8 O12A W3 170.4(4) . . . . ?
Se8 W8 O17A W7 -126.0(8) . . . . ?
Se9 W9 O18A W8 168.1(4) . . . . ?
Se9 W9 O25A W10 -133.3(8) . . . . ?
Se10 W10 O20A W4 -129.6(9) . . . . ?
Se10 W10 O26A W11 171.4(3) . . . . ?
Se11 W11 O22A W6 -124.7(8) . . . . ?
Se12 W12 O24A W8 -130.2(7) . . . . ?
Se12 W12 O28A W10 168.2(4) . . . . ?
Se21 W21 O9B W25 -172.8(5) . . . . ?
Se22 W22 O6B W23 121.8(12) . . . . ?
Se23 W23 O6B W22 -124.4(12) . . . . ?
Se23 W23 O7B W21 127.6(15) . . . . ?
Se24 W24 O8B W21 -173.3(5) . . . . ?
Se24 W24 O19B W29 126.9(13) . . . . ?
Se25 W25 O14B W24 -168.7(6) . . . . ?
Se26 W26 O10B W22 -173.4(6) . . . . ?
Se26 W26 O15B W25 121.2(12) . . . . ?
Se27 W27 O16B W26 -169.9(6) . . . . ?
Se27 W27 O23B W32 132.4(12) . . . . ?
Se28 W28 O12B W23 -173.1(6) . . . . ?
Se28 W28 O17B W27 129.1(13) . . . . ?
Se29 W29 O18B W28 -168.5(6) . . . . ?
Se29 W29 O25B W30 137.4(14) . . . . ?
Se30 W30 O20B W24 132.3(12) . . . . ?
Se30 W30 O26B W31 -168.7(7) . . . . ?
Se30 W30 O28B W32 168.2(6) . . . . ?
Se31 W31 O22B W26 124.4(11) . . . . ?
Se31 W31 O26B W30 168.7(7) . . . . ?
Se31 W31 O27B W32 -174.1(6) . . . . ?
Se32 W32 O23B W27 -134.5(12) . . . . ?
Se32 W32 O24B W28 130.2(13) . . . . ?
O1A W1 O5A W2 63.5(9) . . . . ?
O1A W1 O9A W5 -1.7(3) . . . . ?
O1A W4 O19A W9 61.4(9) . . . . ?
O1A W5 O14A W4 -0.9(3) . . . . ?
O1A W5 O21A W11 56.5(8) . . . . ?
O1A Si1A O2A W2 -60.8(8) . . . . ?
O1A Si1A O2A W6 59.1(7) . . . . ?
O1A Si1A O2A W7 178.7(4) . . . . ?
O1A Si1A O3A W3 54.4(9) . . . . ?
O1A Si1A O3A W8 176.8(4) . . . . ?
O1A Si1A O3A W9 -65.5(8) . . . . ?
O1A Si1A O4A W10 58.6(10) . . . . ?
O1A Si1A O4A W11 -60.3(9) . . . . ?
O1A Si1A O4A W12 178.1(5) . . . . ?
O2A W2 O6A W3 63.2(10) . . . . ?
O2A W2 O11A W7 -1.9(3) . . . . ?
O2A W6 O10A W2 0.3(3) . . . . ?
O2A W6 O15A W5 58.3(9) . . . . ?
O2A W7 O16A W6 -1.7(3) . . . . ?
O2A W7 O23A W12 54.7(8) . . . . ?
O2A Si1A O1A W1 57.2(9) . . . . ?
O2A Si1A O1A W4 177.9(4) . . . . ?
O2A Si1A O1A W5 -64.0(7) . . . . ?
O2A Si1A O3A W3 -62.6(9) . . . . ?
O2A Si1A O3A W8 59.8(8) . . . . ?
O2A Si1A O3A W9 177.5(4) . . . . ?
O2A Si1A O4A W10 177.6(5) . . . . ?
O2A Si1A O4A W11 58.7(10) . . . . ?
O2A Si1A O4A W12 -62.9(10) . . . . ?
O3A W3 O7A W1 58.6(9) . . . . ?
O3A W3 O13A W9 -3.3(3) . . . . ?
O3A W8 O12A W3 -1.0(4) . . . . ?
O3A W8 O17A W7 59.0(9) . . . . ?
O3A W9 O18A W8 -1.7(4) . . . . ?
O3A W9 O25A W10 51.5(9) . . . . ?
O3A Si1A O1A W1 -59.4(9) . . . . ?
O3A Si1A O1A W4 61.3(7) . . . . ?
O3A Si1A O1A W5 179.4(4) . . . . ?
O3A Si1A O2A W2 57.1(9) . . . . ?
O3A Si1A O2A W6 177.1(4) . . . . ?
O3A Si1A O2A W7 -63.4(7) . . . . ?
O3A Si1A O4A W10 -64.2(10) . . . . ?
O3A Si1A O4A W11 177.0(5) . . . . ?
O3A Si1A O4A W12 55.4(10) . . . . ?
O4A W10 O20A W4 58.8(9) . . . . ?
O4A W10 O26A W11 0.5(3) . . . . ?
O4A W11 O22A W6 64.6(9) . . . . ?
O4A W12 O24A W8 57.3(8) . . . . ?
O4A W12 O28A W10 -2.5(4) . . . . ?
O4A Si1A O1A W1 176.7(5) . . . . ?
O4A Si1A O1A W4 -62.6(9) . . . . ?
O4A Si1A O1A W5 55.5(10) . . . . ?
O4A Si1A O2A W2 177.9(5) . . . . ?
O4A Si1A O2A W6 -62.1(10) . . . . ?
O4A Si1A O2A W7 57.4(10) . . . . ?
O4A Si1A O3A W3 178.3(5) . . . . ?
O4A Si1A O3A W8 -59.2(10) . . . . ?
O4A Si1A O3A W9 58.5(10) . . . . ?
O5A W1 O9A W5 -84.1(4) . . . . ?
O5A W2 O6A W3 -19.6(10) . . . . ?
O5A W2 O11A W7 -3.8(10) . . . . ?
O6A W2 O11A W7 -84.9(4) . . . . ?
O6A W3 O7A W1 -23.2(9) . . . . ?
O6A W3 O13A W9 -7.7(10) . . . . ?
O7A W1 O5A W2 -18.7(10) . . . . ?
O7A W1 O9A W5 -4.3(9) . . . . ?
O7A W3 O13A W9 -87.7(4) . . . . ?
O8A W1 O5A W2 50.0(13) . . . . ?
O8A W1 O9A W5 70.0(4) . . . . ?
O8A W4 O19A W9 133.9(9) . . . . ?
O9A W1 O5A W2 135.7(9) . . . . ?
O9A W5 O14A W4 71.0(4) . . . . ?
O9A W5 O21A W11 39.0(13) . . . . ?
O10A W2 O6A W3 50.7(14) . . . . ?
O10A W2 O11A W7 70.8(4) . . . . ?
O10A W6 O15A W5 131.5(9) . . . . ?
O11A W2 O6A W3 136.0(10) . . . . ?
O11A W7 O16A W6 69.9(4) . . . . ?
O11A W7 O23A W12 37.8(13) . . . . ?
O12A W3 O7A W1 41.5(15) . . . . ?
O12A W3 O13A W9 69.0(4) . . . . ?
O12A W8 O17A W7 131.7(9) . . . . ?
O13A W3 O7A W1 132.0(9) . . . . ?
O13A W9 O18A W8 69.6(5) . . . . ?
O13A W9 O25A W10 30.8(14) . . . . ?
O14A W4 O19A W9 48.3(13) . . . . ?
O14A W5 O21A W11 129.5(8) . . . . ?
O15A W5 O14A W4 -2.3(10) . . . . ?
O15A W5 O21A W11 -27.0(8) . . . . ?
O15A W6 O10A W2 -84.1(4) . . . . ?
O16A W6 O10A W2 72.9(4) . . . . ?
O16A W6 O15A W5 43.0(14) . . . . ?
O16A W7 O23A W12 127.8(8) . . . . ?
O17A W7 O16A W6 -5.1(9) . . . . ?
O17A W7 O23A W12 -28.1(8) . . . . ?
O17A W8 O12A W3 -85.2(4) . . . . ?
O18A W8 O12A W3 70.7(4) . . . . ?
O18A W8 O17A W7 42.6(13) . . . . ?
O18A W9 O25A W10 123.9(9) . . . . ?
O19A W9 O18A W8 -4.2(10) . . . . ?
O19A W9 O25A W10 -31.1(9) . . . . ?
O20A W4 O19A W9 -21.8(9) . . . . ?
O20A W10 O26A W11 -83.9(4) . . . . ?
O21A W5 O14A W4 -86.5(4) . . . . ?
O21A W11 O22A W6 -19.8(9) . . . . ?
O22A W6 O10A W2 1.8(9) . . . . ?
O22A W6 O15A W5 -24.8(9) . . . . ?
O23A W7 O16A W6 -86.7(4) . . . . ?
O23A W12 O24A W8 -26.9(8) . . . . ?
O23A W12 O28A W10 -5.1(10) . . . . ?
O24A W8 O12A W3 1.1(10) . . . . ?
O24A W8 O17A W7 -25.3(9) . . . . ?
O24A W12 O28A W10 -87.7(4) . . . . ?
O25A W9 O18A W8 -87.5(5) . . . . ?
O25A W10 O20A W4 -25.9(9) . . . . ?
O25A W10 O26A W11 -2.2(10) . . . . ?
O26A W10 O20A W4 131.1(9) . . . . ?
O26A W11 O22A W6 56.7(12) . . . . ?
O27A W11 O22A W6 135.1(9) . . . . ?
O27A W12 O24A W8 41.9(12) . . . . ?
O27A W12 O28A W10 69.0(5) . . . . ?
O28A W10 O20A W4 41.4(14) . . . . ?
O28A W10 O26A W11 72.1(4) . . . . ?
O28A W12 O24A W8 129.7(8) . . . . ?
O1B W21 O9B W25 2.9(6) . . . . ?
O1B W24 O8B W21 -0.4(6) . . . . ?
O1B W24 O19B W29 -58.2(13) . . . . ?
O1B W25 O14B W24 1.7(6) . . . . ?
O1B Si1B O2B W22 58.9(15) . . . . ?
O1B Si1B O2B W26 -58.7(14) . . . . ?
O1B Si1B O2B W27 -178.7(7) . . . . ?
O1B Si1B O3B W23 -53.6(15) . . . . ?
O1B Si1B O3B W28 -175.7(8) . . . . ?
O1B Si1B O3B W29 64.9(14) . . . . ?
O1B Si1B O4B W30 -59.4(16) . . . . ?
O1B Si1B O4B W31 57.7(16) . . . . ?
O1B Si1B O4B W32 179.6(8) . . . . ?
O2B W22 O6B W23 -64.9(13) . . . . ?
O2B W26 O10B W22 -0.5(6) . . . . ?
O2B W26 O15B W25 -62.6(12) . . . . ?
O2B W27 O16B W26 2.0(6) . . . . ?
O2B W27 O23B W32 -52.6(12) . . . . ?
O2B Si1B O1B W21 -59.2(15) . . . . ?
O2B Si1B O1B W24 -177.3(7) . . . . ?
O2B Si1B O1B W25 64.3(14) . . . . ?
O2B Si1B O3B W23 63.2(14) . . . . ?
O2B Si1B O3B W28 -58.9(14) . . . . ?
O2B Si1B O3B W29 -178.2(7) . . . . ?
O2B Si1B O4B W30 -178.5(8) . . . . ?
O2B Si1B O4B W31 -61.4(16) . . . . ?
O2B Si1B O4B W32 60.5(16) . . . . ?
O3B W23 O6B W22 66.9(13) . . . . ?
O3B W23 O7B W21 -60.5(15) . . . . ?
O3B W28 O12B W23 -1.6(6) . . . . ?
O3B W28 O17B W27 -55.8(14) . . . . ?
O3B W29 O18B W28 2.4(6) . . . . ?
O3B W29 O25B W30 -48.5(15) . . . . ?
O3B Si1B O1B W21 56.8(16) . . . . ?
O3B Si1B O1B W24 -61.4(14) . . . . ?
O3B Si1B O1B W25 -179.7(7) . . . . ?
O3B Si1B O2B W22 -59.8(15) . . . . ?
O3B Si1B O2B W26 -177.4(7) . . . . ?
O3B Si1B O2B W27 62.6(14) . . . . ?
O3B Si1B O4B W30 65.4(16) . . . . ?
O3B Si1B O4B W31 -177.5(8) . . . . ?
O3B Si1B O4B W32 -55.6(16) . . . . ?
O4B W30 O20B W24 -56.4(13) . . . . ?
O4B W30 O26B W31 3.0(7) . . . . ?
O4B W30 O28B W32 -2.3(6) . . . . ?
O4B W31 O22B W26 -63.3(12) . . . . ?
O4B W31 O26B W30 -3.0(7) . . . . ?
O4B W31 O27B W32 0.5(6) . . . . ?
O4B W32 O23B W27 54.6(12) . . . . ?
O4B W32 O24B W28 -60.3(13) . . . . ?
O4B Si1B O1B W21 -178.4(8) . . . . ?
O4B Si1B O1B W24 63.5(16) . . . . ?
O4B Si1B O1B W25 -54.9(16) . . . . ?
O4B Si1B O2B W22 -178.7(8) . . . . ?
O4B Si1B O2B W26 63.7(16) . . . . ?
O4B Si1B O2B W27 -56.3(16) . . . . ?
O4B Si1B O3B W23 -179.7(8) . . . . ?
O4B Si1B O3B W28 58.1(16) . . . . ?
O4B Si1B O3B W29 -61.2(16) . . . . ?
O5B W21 O9B W25 87.2(7) . . . . ?
O5B W22 O6B W23 19.4(13) . . . . ?
O6B W23 O7B W21 23.1(16) . . . . ?
O7B W21 O9B W25 9.7(17) . . . . ?
O7B W23 O6B W22 -19.4(13) . . . . ?
O8B W21 O9B W25 -70.2(7) . . . . ?
O8B W24 O19B W29 -131.3(13) . . . . ?
O9B W25 O14B W24 -69.9(7) . . . . ?
O10B W22 O6B W23 -56(2) . . . . ?
O10B W26 O15B W25 -135.6(13) . . . . ?
O11B W22 O6B W23 -137.7(13) . . . . ?
O11B W27 O16B W26 -70.9(7) . . . . ?
O11B W27 O23B W32 -35(2) . . . . ?
O12B W23 O6B W22 137.9(13) . . . . ?
O12B W23 O7B W21 -54(2) . . . . ?
O12B W28 O17B W27 -127.9(14) . . . . ?
O13B W23 O6B W22 73.5(18) . . . . ?
O13B W23 O7B W21 -132.5(15) . . . . ?
O13B W29 O18B W28 -69.8(7) . . . . ?
O13B W29 O25B W30 -29(2) . . . . ?
O14B W24 O8B W21 -72.1(7) . . . . ?
O14B W24 O19B W29 -45(2) . . . . ?
O15B W25 O14B W24 5.4(14) . . . . ?
O15B W26 O10B W22 83.4(7) . . . . ?
O16B W26 O10B W22 -72.1(7) . . . . ?
O16B W26 O15B W25 -50.5(19) . . . . ?
O16B W27 O23B W32 -126.1(12) . . . . ?
O17B W27 O16B W26 5.3(18) . . . . ?
O17B W27 O23B W32 31.8(12) . . . . ?
O17B W28 O12B W23 83.0(8) . . . . ?
O18B W28 O12B W23 -73.0(7) . . . . ?
O18B W28 O17B W27 -41(2) . . . . ?
O18B W29 O25B W30 -121.2(15) . . . . ?
O19B W24 O8B W21 84.5(7) . . . . ?
O19B W29 O18B W28 6.4(16) . . . . ?
O19B W29 O25B W30 35.0(15) . . . . ?
O20B W24 O8B W21 -1.4(16) . . . . ?
O20B W24 O19B W29 25.7(13) . . . . ?
O20B W30 O26B W31 88.6(8) . . . . ?
O20B W30 O28B W32 -19.4(17) . . . . ?
O21B W25 O14B W24 85.8(7) . . . . ?
O21B W31 O22B W26 21.7(13) . . . . ?
O21B W31 O26B W30 -88.8(8) . . . . ?
O21B W31 O27B W32 5.6(18) . . . . ?
O22B W26 O10B W22 -1.6(16) . . . . ?
O22B W26 O15B W25 19.9(13) . . . . ?
O22B W31 O26B W30 -15.5(18) . . . . ?
O22B W31 O27B W32 84.8(7) . . . . ?
O23B W27 O16B W26 87.0(7) . . . . ?
O23B W32 O24B W28 26.2(13) . . . . ?
O24B W28 O12B W23 0.0(16) . . . . ?
O24B W28 O17B W27 26.9(14) . . . . ?
O24B W32 O23B W27 -31.7(12) . . . . ?
O25B W29 O18B W28 87.2(7) . . . . ?
O25B W30 O20B W24 29.1(13) . . . . ?
O25B W30 O26B W31 13.8(18) . . . . ?
O25B W30 O28B W32 -88.0(8) . . . . ?
O26B W30 O20B W24 -128.7(13) . . . . ?
O26B W30 O28B W32 69.3(8) . . . . ?
O26B W31 O22B W26 -51(2) . . . . ?
O26B W31 O27B W32 -70.4(8) . . . . ?
O27B W31 O22B W26 -135.5(12) . . . . ?
O27B W31 O26B W30 68.7(9) . . . . ?
O27B W32 O23B W27 127.3(13) . . . . ?
O27B W32 O24B W28 -50(2) . . . . ?
O28B W30 O20B W24 -40(2) . . . . ?
O28B W30 O26B W31 -68.7(9) . . . . ?
O28B W32 O23B W27 52(2) . . . . ?
O28B W32 O24B W28 -132.7(13) . . . . ?
P1 C111 C112 C113 -172.4(10) . . . . ?
P1 C111 C116 C115 171.5(7) . . . . ?
P1 C121 C122 C123 178.1(9) . . . . ?
P1 C121 C126 C125 -179.4(9) . . . . ?
P1 C131 C132 C133 175.5(6) . . . . ?
P1 C131 C136 C135 -175.7(6) . . . . ?
P1 C141 C142 C143 -179.0(7) . . . . ?
P1 C141 C146 C145 179.2(6) . . . . ?
C111 P1 C121 C122 128.0(8) . . . . ?
C111 P1 C121 C126 -53.5(7) . . . . ?
C111 P1 C131 C132 -64.1(7) . . . . ?
C111 P1 C131 C136 111.4(6) . . . . ?
C111 P1 C141 C142 -55.5(7) . . . . ?
C111 P1 C141 C146 127.7(6) . . . . ?
C111 C112 C113 C114 5(2) . . . . ?
C112 C111 C116 C115 -2.0(13) . . . . ?
C112 C113 C114 C115 -9(2) . . . . ?
C113 C114 C115 C116 8.1(15) . . . . ?
C114 C115 C116 C111 -2.5(13) . . . . ?
C116 C111 C112 C113 1.0(16) . . . . ?
C121 P1 C111 C112 93.7(8) . . . . ?
C121 P1 C111 C116 -79.8(7) . . . . ?
C121 P1 C131 C132 54.8(7) . . . . ?
C121 P1 C131 C136 -129.7(6) . . . . ?
C121 P1 C141 C142 -171.9(6) . . . . ?
C121 P1 C141 C146 11.3(7) . . . . ?
C121 C122 C123 C124 0(2) . . . . ?
C122 C121 C126 C125 -0.9(15) . . . . ?
C122 C123 C124 C125 2(2) . . . . ?
C123 C124 C125 C126 -2.6(18) . . . . ?
C124 C125 C126 C121 2.3(17) . . . . ?
C126 C121 C122 C123 -0.3(15) . . . . ?
C131 P1 C111 C112 -145.9(8) . . . . ?
C131 P1 C111 C116 40.7(7) . . . . ?
C131 P1 C121 C122 6.9(9) . . . . ?
C131 P1 C121 C126 -174.6(7) . . . . ?
C131 P1 C141 C142 67.5(7) . . . . ?
C131 P1 C141 C146 -109.3(6) . . . . ?
C131 C132 C133 C134 1.0(14) . . . . ?
C132 C131 C136 C135 -0.1(11) . . . . ?
C132 C133 C134 C135 -1.8(14) . . . . ?
C133 C134 C135 C136 1.7(14) . . . . ?
C134 C135 C136 C131 -0.8(13) . . . . ?
C136 C131 C132 C133 0.0(12) . . . . ?
C141 P1 C111 C112 -22.7(9) . . . . ?
C141 P1 C111 C116 163.8(6) . . . . ?
C141 P1 C121 C122 -114.4(8) . . . . ?
C141 P1 C121 C126 64.0(7) . . . . ?
C141 P1 C131 C132 173.9(6) . . . . ?
C141 P1 C131 C136 -10.6(7) . . . . ?
C141 C142 C143 C144 0.7(13) . . . . ?
C142 C141 C146 C145 2.3(11) . . . . ?
C142 C143 C144 C145 0.5(13) . . . . ?
C143 C144 C145 C146 -0.3(13) . . . . ?
C144 C145 C146 C141 -1.2(12) . . . . ?
C146 C141 C142 C143 -2.1(12) . . . . ?
P2 C211 C212 C213 170.2(6) . . . . ?
P2 C211 C216 C215 -173.9(6) . . . . ?
P2 C221 C222 C223 177.0(7) . . . . ?
P2 C221 C226 C225 -177.0(7) . . . . ?
P2 C231 C232 C233 173.2(5) . . . . ?
P2 C231 C236 C235 -174.7(5) . . . . ?
P2 C241 C242 C243 -175.6(5) . . . . ?
P2 C241 C246 C245 176.8(7) . . . . ?
C211 P2 C221 C222 -92.7(7) . . . . ?
C211 P2 C221 C226 89.0(6) . . . . ?
C211 P2 C231 C232 47.8(6) . . . . ?
C211 P2 C231 C236 -135.6(5) . . . . ?
C211 P2 C241 C242 2.7(7) . . . . ?
C211 P2 C241 C246 -171.9(6) . . . . ?
C211 C212 C213 C214 2.2(11) . . . . ?
C212 C211 C216 C215 -2.4(12) . . . . ?
C212 C213 C214 C215 0.5(12) . . . . ?
C213 C214 C215 C216 -4.2(13) . . . . ?
C214 C215 C216 C211 5.1(13) . . . . ?
C216 C211 C212 C213 -1.2(11) . . . . ?
C221 P2 C211 C212 163.1(5) . . . . ?
C221 P2 C211 C216 -25.4(7) . . . . ?
C221 P2 C231 C232 -74.3(5) . . . . ?
C221 P2 C231 C236 102.3(5) . . . . ?
C221 P2 C241 C242 121.3(6) . . . . ?
C221 P2 C241 C246 -53.3(6) . . . . ?
C221 C222 C223 C224 2.2(14) . . . . ?
C222 C221 C226 C225 4.6(11) . . . . ?
C222 C223 C224 C225 0.2(15) . . . . ?
C223 C224 C225 C226 -0.2(14) . . . . ?
C224 C225 C226 C221 -2.2(13) . . . . ?
C226 C221 C222 C223 -4.6(12) . . . . ?
C231 P2 C211 C212 40.9(7) . . . . ?
C231 P2 C211 C216 -147.6(6) . . . . ?
C231 P2 C221 C222 29.7(7) . . . . ?
C231 P2 C221 C226 -148.6(6) . . . . ?
C231 P2 C241 C242 -119.2(6) . . . . ?
C231 P2 C241 C246 66.2(7) . . . . ?
C231 C232 C233 C234 2.7(9) . . . . ?
C232 C231 C236 C235 1.9(9) . . . . ?
C232 C233 C234 C235 -0.6(10) . . . . ?
C233 C234 C235 C236 -0.9(11) . . . . ?
C234 C235 C236 C231 0.2(11) . . . . ?
C236 C231 C232 C233 -3.4(9) . . . . ?
C241 P2 C211 C212 -81.0(7) . . . . ?
C241 P2 C211 C216 90.5(7) . . . . ?
C241 P2 C221 C222 149.4(6) . . . . ?
C241 P2 C221 C226 -29.0(6) . . . . ?
C241 P2 C231 C232 168.8(5) . . . . ?
C241 P2 C231 C236 -14.6(6) . . . . ?
C241 C242 C243 C244 -0.8(11) . . . . ?
C242 C241 C246 C245 2.0(12) . . . . ?
C242 C243 C244 C245 1.5(12) . . . . ?
C243 C244 C245 C246 -0.5(13) . . . . ?
C244 C245 C246 C241 -1.3(13) . . . . ?
C246 C241 C242 C243 -1.0(10) . . . . ?
P3 C311 C312 C313 -171.8(6) . . . . ?
P3 C311 C316 C315 169.1(7) . . . . ?
P3 C321 C322 C323 175.4(6) . . . . ?
P3 C321 C326 C325 -175.4(6) . . . . ?
P3 C331 C332 C333 174.1(5) . . . . ?
P3 C331 C336 C335 -174.5(5) . . . . ?
P3 C341 C342 C343 177.9(7) . . . . ?
P3 C341 C346 C345 -177.9(9) . . . . ?
C311 P3 C321 C322 -4.9(7) . . . . ?
C311 P3 C321 C326 173.0(6) . . . . ?
C311 P3 C331 C332 134.1(5) . . . . ?
C311 P3 C331 C336 -50.4(6) . . . . ?
C311 P3 C341 C342 -87.8(7) . . . . ?
C311 P3 C341 C346 88.5(8) . . . . ?
C311 C312 C313 C314 1.3(11) . . . . ?
C312 C311 C316 C315 -7.7(12) . . . . ?
C312 C313 C314 C315 -4.6(12) . . . . ?
C313 C314 C315 C316 1.8(13) . . . . ?
C314 C315 C316 C311 4.3(13) . . . . ?
C316 C311 C312 C313 4.9(11) . . . . ?
C321 P3 C311 C312 81.5(7) . . . . ?
C321 P3 C311 C316 -95.2(7) . . . . ?
C321 P3 C331 C332 13.8(6) . . . . ?
C321 P3 C331 C336 -170.7(5) . . . . ?
C321 P3 C341 C342 28.4(7) . . . . ?
C321 P3 C341 C346 -155.3(7) . . . . ?
C321 C322 C323 C324 -0.6(12) . . . . ?
C322 C321 C326 C325 2.5(12) . . . . ?
C322 C323 C324 C325 4.0(14) . . . . ?
C323 C324 C325 C326 -4.1(15) . . . . ?
C324 C325 C326 C321 0.9(14) . . . . ?
C326 C321 C322 C323 -2.6(11) . . . . ?
C331 P3 C311 C312 -40.6(7) . . . . ?
C331 P3 C311 C316 142.7(6) . . . . ?
C331 P3 C321 C322 117.3(6) . . . . ?
C331 P3 C321 C326 -64.7(7) . . . . ?
C331 P3 C341 C342 148.7(6) . . . . ?
C331 P3 C341 C346 -35.1(8) . . . . ?
C331 C332 C333 C334 -0.1(9) . . . . ?
C332 C331 C336 C335 1.0(9) . . . . ?
C332 C333 C334 C335 1.8(10) . . . . ?
C333 C334 C335 C336 -2.2(10) . . . . ?
C334 C335 C336 C331 0.7(9) . . . . ?
C336 C331 C332 C333 -1.4(9) . . . . ?
C341 P3 C311 C312 -163.9(6) . . . . ?
C341 P3 C311 C316 19.3(7) . . . . ?
C341 P3 C321 C322 -122.5(6) . . . . ?
C341 P3 C321 C326 55.5(7) . . . . ?
C341 P3 C331 C332 -103.1(5) . . . . ?
C341 P3 C331 C336 72.4(6) . . . . ?
C341 C342 C343 C344 -1.2(15) . . . . ?
C342 C341 C346 C345 -1.8(14) . . . . ?
C342 C343 C344 C345 1.0(17) . . . . ?
C343 C344 C345 C346 -1(2) . . . . ?
C344 C345 C346 C341 1.7(19) . . . . ?
C346 C341 C342 C343 1.6(13) . . . . ?
P4 C411 C412 C413 -179.9(6) . . . . ?
P4 C411 C416 C415 178.4(6) . . . . ?
P4 C421 C422 C423 169.7(8) . . . . ?
P4 C421 C426 C425 -170.9(7) . . . . ?
P4 C431 C432 C433 177.3(6) . . . . ?
P4 C431 C436 C435 -175.7(7) . . . . ?
P4 C441 C442 C443 179.3(8) . . . . ?
P4 C441 C446 C445 176.1(8) . . . . ?
C411 P4 C421 C422 28.3(8) . . . . ?
C411 P4 C421 C426 -163.4(6) . . . . ?
C411 P4 C431 C432 8.2(7) . . . . ?
C411 P4 C431 C436 -171.7(6) . . . . ?
C411 P4 C441 C442 118.8(7) . . . . ?
C411 P4 C441 C446 -60.8(8) . . . . ?
C411 C412 C413 C414 -0.1(11) . . . . ?
C412 C411 C416 C415 -3.1(11) . . . . ?
C412 C413 C414 C415 0.3(13) . . . . ?
C413 C414 C415 C416 -1.7(13) . . . . ?
C414 C415 C416 C411 3.2(12) . . . . ?
C416 C411 C412 C413 1.5(10) . . . . ?
C421 P4 C411 C412 -127.0(6) . . . . ?
C421 P4 C411 C416 51.6(7) . . . . ?
C421 P4 C431 C432 -112.6(6) . . . . ?
C421 P4 C431 C436 67.5(7) . . . . ?
C421 P4 C441 C442 -123.1(7) . . . . ?
C421 P4 C441 C446 57.3(7) . . . . ?
C421 C422 C423 C424 2.4(15) . . . . ?
C422 C421 C426 C425 -2.6(12) . . . . ?
C422 C423 C424 C425 -4.9(16) . . . . ?
C423 C424 C425 C426 3.7(16) . . . . ?
C424 C425 C426 C421 0.1(14) . . . . ?
C426 C421 C422 C423 1.3(13) . . . . ?
C431 P4 C411 C412 111.6(6) . . . . ?
C431 P4 C411 C416 -69.8(7) . . . . ?
C431 P4 C421 C422 149.5(7) . . . . ?
C431 P4 C421 C426 -42.3(7) . . . . ?
C431 P4 C441 C442 -2.4(8) . . . . ?
C431 P4 C441 C446 178.0(7) . . . . ?
C431 C432 C433 C434 -0.7(12) . . . . ?
C432 C431 C436 C435 4.4(12) . . . . ?
C432 C433 C434 C435 2.5(13) . . . . ?
C433 C434 C435 C436 -0.9(14) . . . . ?
C434 C435 C436 C431 -2.5(13) . . . . ?
C436 C431 C432 C433 -2.8(11) . . . . ?
C441 P4 C411 C412 -10.5(7) . . . . ?
C441 P4 C411 C416 168.1(6) . . . . ?
C441 P4 C421 C422 -89.1(7) . . . . ?
C441 P4 C421 C426 79.2(7) . . . . ?
C441 P4 C431 C432 128.6(6) . . . . ?
C441 P4 C431 C436 -51.3(7) . . . . ?
C441 C442 C443 C444 3.7(16) . . . . ?
C442 C441 C446 C445 -3.5(14) . . . . ?
C442 C443 C444 C445 -1.5(18) . . . . ?
C443 C444 C445 C446 -3.4(19) . . . . ?
C444 C445 C446 C441 6.0(18) . . . . ?
C446 C441 C442 C443 -1.2(14) . . . . ?

loop_
_twin_individual_id
_twin_individual_mass_fraction_refined
1 0.615(12)
2 0.385(12)
